data_7046898
loop_
_publ_author_name
'Frutos, Mar\'ia'
'G\'omez-Gallego, Mar'
'Giner, Elena A.'
'Sierra, Miguel A.'
'Ram\'irez de Arellano, Carmen'

_publ_section_title
;
 Triazole vs. triazolium carbene ligands in the site-selective
 cyclometallation of o-carboranes by M(iii) (M = Ir, Rh) complexes.
;
_journal_issue 30
_journal_name_full 'Dalton transactions (Cambridge, England : 2003)'
_journal_page_first 9975
_journal_page_last 9979
_journal_paper_doi 10.1039/c8dt02296h
_journal_volume 47
_journal_year 2018
_chemical_formula_sum 'C22 H35 B10 Cl Ir N3'
_chemical_formula_weight 677.28
_space_group_crystal_system orthorhombic
_space_group_IT_number 33
_space_group_name_Hall 'P 2c -2n'
_space_group_name_H-M_alt 'P n a 21'
_symmetry_space_group_name_Hall 'P 2c -2n'
_symmetry_space_group_name_H-M 'P n a 21'
_atom_sites_solution_hydrogens geom
_audit_creation_method SHELXL-2017/1
_audit_update_record
;
2018-05-04 deposited with the CCDC.
2018-06-22 downloaded from the CCDC.
;
_cell_angle_alpha 90
_cell_angle_beta 90
_cell_angle_gamma 90
_cell_formula_units_Z 8
_cell_length_a 31.5605(9)
_cell_length_b 8.6073(2)
_cell_length_c 20.2755(5)
_cell_measurement_reflns_used 9164
_cell_measurement_temperature 120(2)
_cell_measurement_theta_max 30.1500
_cell_measurement_theta_min 3.4920
_cell_volume 5507.9(2)
_computing_cell_refinement 'CrysAlisPro 1.171.38.46 (Rigaku OD, 2015)'
_computing_data_collection 'CrysAlisPro 1.171.38.46 (Rigaku OD, 2015)'
_computing_data_reduction 'CrysAlisPro 1.171.38.46 (Rigaku OD, 2015)'
_computing_molecular_graphics 'CrystalMaker 9.2.9 (1994-2017)'
_computing_publication_material 'SHELXL-2017/1 (Sheldrick, 2017)'
_computing_structure_refinement 'SHELXL-2017/1 (Sheldrick, 2017)'
_computing_structure_solution 'SHELXT-2014 (Sheldrick, 2014)'
_diffrn_ambient_temperature 120(2)
_diffrn_detector_area_resol_mean 16.0267
_diffrn_measured_fraction_theta_full 0.998
_diffrn_measured_fraction_theta_max 0.930
_diffrn_measurement_device_type 'SuperNova, Oxford Diffraction'
_diffrn_measurement_method '\w scans'
_diffrn_radiation_type MoK\a
_diffrn_radiation_wavelength 0.71073
_diffrn_reflns_av_R_equivalents 0.0707
_diffrn_reflns_av_unetI/netI 0.0909
_diffrn_reflns_Laue_measured_fraction_full 0.998
_diffrn_reflns_Laue_measured_fraction_max 0.930
_diffrn_reflns_limit_h_max 46
_diffrn_reflns_limit_h_min -41
_diffrn_reflns_limit_k_max 12
_diffrn_reflns_limit_k_min -10
_diffrn_reflns_limit_l_max 29
_diffrn_reflns_limit_l_min -25
_diffrn_reflns_number 43285
_diffrn_reflns_point_group_measured_fraction_full 0.892
_diffrn_reflns_point_group_measured_fraction_max 0.813
_diffrn_reflns_theta_full 30.000
_diffrn_reflns_theta_max 31.975
_diffrn_reflns_theta_min 3.279
_diffrn_source 'micro-focus sealed X-ray tube'
_exptl_absorpt_coefficient_mu 4.964
_exptl_absorpt_correction_T_max 1.00000
_exptl_absorpt_correction_T_min 0.86324
_exptl_absorpt_correction_type multi-scan
_exptl_absorpt_process_details 'CrysAlisPro (Rigaku Oxford Diff., 2015)'
_exptl_crystal_colour yellow
_exptl_crystal_density_diffrn 1.634
_exptl_crystal_description block
_exptl_crystal_F_000 2656
_exptl_crystal_size_max 0.180
_exptl_crystal_size_mid 0.100
_exptl_crystal_size_min 0.060
_refine_diff_density_max 6.280
_refine_diff_density_min -1.842
_refine_diff_density_rms 0.233
_refine_ls_abs_structure_details
; 
 Flack x determined using 4170 quotients [(I+)-(I-)]/[(I+)+(I-)] 
 (Parsons, Flack and Wagner, Acta Cryst. B69 (2013) 249-259). 
;
_refine_ls_abs_structure_Flack -0.001(8)
_refine_ls_extinction_method none
_refine_ls_goodness_of_fit_ref 1.053
_refine_ls_hydrogen_treatment constr
_refine_ls_matrix_type full
_refine_ls_number_parameters 679
_refine_ls_number_reflns 15524
_refine_ls_number_restraints 979
_refine_ls_restrained_S_all 1.022
_refine_ls_R_factor_all 0.0707
_refine_ls_R_factor_gt 0.0501
_refine_ls_shift/su_max 0.001
_refine_ls_shift/su_mean 0.000
_refine_ls_structure_factor_coef Fsqd
_refine_ls_weighting_details 'w=1/[\s^2^(Fo^2^)+(0.0351P)^2^] where P=(Fo^2^+2Fc^2^)/3'
_refine_ls_weighting_scheme calc
_refine_ls_wR_factor_gt 0.0935
_refine_ls_wR_factor_ref 0.1059
_reflns_Friedel_coverage 0.706
_reflns_Friedel_fraction_full 0.781
_reflns_Friedel_fraction_max 0.690
_reflns_number_gt 12487
_reflns_number_total 15524
_reflns_threshold_expression 'I > 2\s(I)'
_cod_data_source_file c8dt02296h2.cif
_cod_data_source_block fp62bb
_cod_depositor_comments 'Adding full bibliography for 7046897--7046898.cif.'
_cod_database_code 7046898
_shelx_shelxl_version_number 2017/1
_shelx_space_group_comment
; 
The symmetry employed for this shelxl refinement is uniquely defined 
by the following loop, which should always be used as a source of 
symmetry information in preference to the above space-group names. 
They are only intended as comments. 
;
_shelx_estimated_absorpt_t_min 0.469
_shelx_estimated_absorpt_t_max 0.755

loop_
_space_group_symop_operation_xyz
'x, y, z'
'-x, -y, z+1/2'
'x+1/2, -y+1/2, z'
'-x+1/2, y+1/2, z+1/2'

loop_
_atom_site_label
_atom_site_type_symbol
_atom_site_fract_x
_atom_site_fract_y
_atom_site_fract_z
_atom_site_U_iso_or_equiv
_atom_site_adp_type
_atom_site_occupancy
_atom_site_site_symmetry_order
_atom_site_calc_flag
_atom_site_refinement_flags_posn
_atom_site_refinement_flags_adp
Ir1 Ir 0.48928(2) 0.40412(4) 0.38752(2) 0.01193(8) Uani 1 1 d . .
Cl1 Cl 0.42673(7) 0.2414(2) 0.38946(17) 0.0175(4) Uani 1 1 d . .
N1 N 0.4850(3) 0.5720(9) 0.2575(5) 0.0125(17) Uani 1 1 d . .
N2 N 0.4650(3) 0.6698(9) 0.2168(4) 0.0138(17) Uani 1 1 d . .
N3 N 0.4311(3) 0.7068(9) 0.2493(4) 0.0126(16) Uani 1 1 d . .
C4 C 0.4289(3) 0.6382(10) 0.3100(5) 0.0136(18) Uani 1 1 d . .
C5 C 0.4645(3) 0.5415(11) 0.3161(5) 0.0117(17) Uani 1 1 d . .
C6 C 0.4012(3) 0.8168(11) 0.2194(6) 0.017(2) Uani 1 1 d . .
H6A H 0.407925 0.922347 0.234232 0.022 Uiso 1 1 calc R U
H6B H 0.372275 0.790175 0.232754 0.022 Uiso 1 1 calc R U
H6C H 0.403542 0.811375 0.171272 0.022 Uiso 1 1 calc R U
C3 C 0.5266(3) 0.5153(11) 0.2365(6) 0.015(2) Uani 1 1 d . .
H3A H 0.548788 0.560483 0.265241 0.018 Uiso 1 1 calc R U
H3B H 0.532162 0.549727 0.190734 0.018 Uiso 1 1 calc R U
C1 C 0.5289(3) 0.3405(11) 0.2398(5) 0.0128(17) Uani 1 1 d . .
C2 C 0.5139(3) 0.2580(11) 0.3123(5) 0.0132(17) Uani 1 1 d . .
B3 B 0.4837(4) 0.2330(14) 0.2398(7) 0.013(2) Uani 1 1 d . .
H3 H 0.450932 0.281307 0.235152 0.016 Uiso 1 1 calc R U
B4 B 0.5197(4) 0.2282(13) 0.1713(6) 0.018(2) Uani 1 1 d . .
H4 H 0.510632 0.273527 0.121507 0.022 Uiso 1 1 calc R U
B5 B 0.5711(4) 0.2534(13) 0.2031(6) 0.016(2) Uani 1 1 d . .
H5 H 0.595901 0.315922 0.173740 0.019 Uiso 1 1 calc R U
B6 B 0.5679(4) 0.2705(13) 0.2911(6) 0.014(2) Uani 1 1 d . .
H6 H 0.590710 0.343710 0.319810 0.017 Uiso 1 1 calc R U
B7 B 0.5830(4) 0.0940(13) 0.2559(7) 0.021(2) Uani 1 1 d . .
H7 H 0.616029 0.048969 0.262026 0.025 Uiso 1 1 calc R U
B8 B 0.5534(4) 0.0649(13) 0.1813(7) 0.020(2) Uani 1 1 d . .
H8 H 0.566875 -0.000232 0.138309 0.024 Uiso 1 1 calc R U
B9 B 0.4991(4) 0.0540(13) 0.2028(6) 0.017(2) Uani 1 1 d . .
H9 H 0.476277 -0.017861 0.173552 0.021 Uiso 1 1 calc R U
B10 B 0.4953(4) 0.0734(12) 0.2911(7) 0.015(2) Uani 1 1 d . .
H10 H 0.469933 0.013760 0.320386 0.018 Uiso 1 1 calc R U
B11 B 0.5467(4) 0.0962(12) 0.3228(6) 0.016(2) Uani 1 1 d . .
H11 H 0.555346 0.051114 0.372824 0.019 Uiso 1 1 calc R U
B12 B 0.5380(4) -0.0309(15) 0.2543(7) 0.023(2) Uani 1 1 d . .
H12 H 0.541064 -0.160105 0.258820 0.027 Uiso 1 1 calc R U
C11 C 0.3915(3) 0.6700(11) 0.3532(5) 0.0123(18) Uani 1 1 d . .
C12 C 0.3626(3) 0.5560(11) 0.3693(5) 0.017(2) Uani 1 1 d . .
H12A H 0.367984 0.451745 0.356408 0.021 Uiso 1 1 calc R U
C13 C 0.3264(3) 0.5894(12) 0.4034(6) 0.025(3) Uani 1 1 d . .
H13 H 0.306479 0.509563 0.412571 0.029 Uiso 1 1 calc R U
C14 C 0.3188(3) 0.7417(13) 0.4249(6) 0.021(2) Uani 1 1 d . .
H14 H 0.294106 0.765520 0.449770 0.025 Uiso 1 1 calc R U
C15 C 0.3478(4) 0.8571(12) 0.4092(6) 0.023(2) Uani 1 1 d . .
H15 H 0.342622 0.961038 0.422736 0.027 Uiso 1 1 calc R U
C16 C 0.3843(3) 0.8225(11) 0.3739(5) 0.017(2) Uani 1 1 d . .
H16 H 0.404182 0.901946 0.363888 0.020 Uiso 1 1 calc R U
C21 C 0.4988(3) 0.6035(11) 0.4536(6) 0.017(2) Uani 1 1 d . .
C22 C 0.4760(3) 0.4882(13) 0.4896(6) 0.019(2) Uani 1 1 d . .
C23 C 0.5040(4) 0.3481(13) 0.4942(6) 0.021(2) Uani 1 1 d . .
C24 C 0.5423(3) 0.3845(11) 0.4616(6) 0.0169(19) Uani 1 1 d . .
C25 C 0.5388(3) 0.5379(11) 0.4344(6) 0.0165(19) Uani 1 1 d . .
C26 C 0.4861(4) 0.7672(12) 0.4447(6) 0.022(2) Uani 1 1 d . .
H26A H 0.499009 0.831060 0.479286 0.029 Uiso 1 1 calc R U
H26B H 0.455134 0.775503 0.447515 0.029 Uiso 1 1 calc R U
H26C H 0.495551 0.803836 0.401393 0.029 Uiso 1 1 calc R U
C27 C 0.4328(4) 0.5000(15) 0.5193(6) 0.030(3) Uani 1 1 d . .
H27A H 0.415791 0.574422 0.494072 0.039 Uiso 1 1 calc R U
H27B H 0.435191 0.535429 0.565094 0.039 Uiso 1 1 calc R U
H27C H 0.419079 0.397871 0.518287 0.039 Uiso 1 1 calc R U
C28 C 0.4921(4) 0.2045(15) 0.5311(8) 0.033(4) Uani 1 1 d . .
H28A H 0.507411 0.115402 0.512600 0.043 Uiso 1 1 calc R U
H28B H 0.461560 0.186947 0.527213 0.043 Uiso 1 1 calc R U
H28C H 0.499694 0.216746 0.577675 0.043 Uiso 1 1 calc R U
C29 C 0.5821(4) 0.2889(14) 0.4658(7) 0.030(3) Uani 1 1 d . .
H29A H 0.574691 0.179870 0.473699 0.039 Uiso 1 1 calc R U
H29B H 0.599710 0.327026 0.502174 0.039 Uiso 1 1 calc R U
H29C H 0.597830 0.297476 0.424303 0.039 Uiso 1 1 calc R U
C30 C 0.5751(3) 0.6319(12) 0.4056(6) 0.024(3) Uani 1 1 d . .
H30A H 0.563762 0.723607 0.383017 0.031 Uiso 1 1 calc R U
H30B H 0.590842 0.567834 0.374066 0.031 Uiso 1 1 calc R U
H30C H 0.594110 0.665039 0.441157 0.031 Uiso 1 1 calc R U
Ir2 Ir 0.24740(2) 1.08073(4) 0.61993(2) 0.01096(8) Uani 1 1 d . .
Cl2 Cl 0.18417(7) 1.2398(2) 0.61915(17) 0.0164(4) Uani 1 1 d . .
N1A N 0.2449(3) 0.9236(9) 0.7524(4) 0.0112(16) Uani 1 1 d . .
N2A N 0.2260(3) 0.8278(9) 0.7947(4) 0.0109(15) Uani 1 1 d . .
N3A N 0.1919(3) 0.7846(9) 0.7627(4) 0.0132(16) Uani 1 1 d . .
C4A C 0.1880(3) 0.8547(11) 0.7017(5) 0.0137(18) Uani 1 1 d . .
C5A C 0.2237(3) 0.9487(11) 0.6944(5) 0.0121(18) Uani 1 1 d . .
C6A C 0.1630(3) 0.6753(11) 0.7949(6) 0.018(2) Uani 1 1 d . .
H6AA H 0.167004 0.571320 0.776271 0.024 Uiso 1 1 calc R U
H6AB H 0.133647 0.708724 0.787736 0.024 Uiso 1 1 calc R U
H6AC H 0.168911 0.672737 0.842358 0.024 Uiso 1 1 calc R U
C3A C 0.2871(3) 0.9802(11) 0.7689(6) 0.015(2) Uani 1 1 d . .
H3AA H 0.308003 0.931550 0.738986 0.017 Uiso 1 1 calc R U
H3AB H 0.294096 0.948626 0.814558 0.017 Uiso 1 1 calc R U
C1A C 0.2903(3) 1.1568(11) 0.7632(5) 0.0133(18) Uani 1 1 d . .
C2A C 0.2723(3) 1.2328(11) 0.6922(6) 0.0157(18) Uani 1 1 d . .
B3A B 0.2448(4) 1.2624(15) 0.7669(8) 0.014(2) Uani 1 1 d . .
H3AC H 0.212382 1.213566 0.775589 0.017 Uiso 1 1 calc R U
B4A B 0.2838(4) 1.2712(13) 0.8322(6) 0.016(2) Uani 1 1 d . .
H4A H 0.277117 1.228985 0.883372 0.019 Uiso 1 1 calc R U
B5A B 0.3341(4) 1.2469(12) 0.7937(6) 0.015(2) Uani 1 1 d . .
H5A H 0.360628 1.187728 0.820582 0.018 Uiso 1 1 calc R U
B6A B 0.3263(4) 1.2191(14) 0.7076(6) 0.016(2) Uani 1 1 d . .
H6AD H 0.347269 1.141347 0.677600 0.019 Uiso 1 1 calc R U
B7A B 0.3047(4) 1.3928(13) 0.6761(7) 0.018(2) Uani 1 1 d . .
H7A H 0.311625 1.434043 0.624795 0.022 Uiso 1 1 calc R U
B8A B 0.2538(4) 1.4187(13) 0.7130(7) 0.016(2) Uani 1 1 d . .
H8A H 0.227182 1.476170 0.685847 0.019 Uiso 1 1 calc R U
B9A B 0.2610(4) 1.4452(13) 0.7996(7) 0.018(2) Uani 1 1 d . .
H9A H 0.239228 1.519529 0.829614 0.021 Uiso 1 1 calc R U
B10A B 0.3172(4) 1.4337(13) 0.8154(7) 0.017(2) Uani 1 1 d . .
H10A H 0.332495 1.501182 0.856114 0.021 Uiso 1 1 calc R U
B11A B 0.3438(4) 1.4012(13) 0.7393(7) 0.018(2) Uani 1 1 d . .
H11A H 0.376528 1.446437 0.729562 0.022 Uiso 1 1 calc R U
B12A B 0.2985(4) 1.5240(14) 0.7437(7) 0.018(2) Uani 1 1 d . .
H12B H 0.301286 1.652832 0.737281 0.022 Uiso 1 1 calc R U
C11A C 0.1516(3) 0.8160(11) 0.6593(5) 0.0135(18) Uani 1 1 d . .
C12A C 0.1217(3) 0.9264(12) 0.6432(5) 0.019(2) Uani 1 1 d . .
H12C H 0.124550 1.029312 0.659584 0.023 Uiso 1 1 calc R U
C13A C 0.0872(3) 0.8885(12) 0.6031(6) 0.022(2) Uani 1 1 d . .
H13A H 0.067263 0.966163 0.591252 0.026 Uiso 1 1 calc R U
C14A C 0.0822(4) 0.7398(13) 0.5810(6) 0.025(2) Uani 1 1 d . .
H14A H 0.058364 0.713599 0.554673 0.030 Uiso 1 1 calc R U
C15A C 0.1117(4) 0.6279(12) 0.5967(6) 0.025(2) Uani 1 1 d . .
H15A H 0.108276 0.525064 0.580598 0.030 Uiso 1 1 calc R U
C16A C 0.1467(4) 0.6642(11) 0.6363(5) 0.018(2) Uani 1 1 d . .
H16A H 0.166876 0.586517 0.647316 0.022 Uiso 1 1 calc R U
C21A C 0.2971(3) 1.1024(11) 0.5387(5) 0.0164(19) Uani 1 1 d . .
C22A C 0.2566(3) 1.1226(12) 0.5103(6) 0.017(2) Uani 1 1 d . .
C23A C 0.2323(3) 0.9781(12) 0.5231(5) 0.0143(18) Uani 1 1 d . .
C24A C 0.2586(3) 0.8754(10) 0.5580(5) 0.0115(18) Uani 1 1 d . .
C25A C 0.2982(3) 0.9525(11) 0.5724(5) 0.0137(18) Uani 1 1 d . .
C26A C 0.3345(4) 1.2093(14) 0.5313(7) 0.028(3) Uani 1 1 d . .
H26D H 0.352049 1.174636 0.494211 0.037 Uiso 1 1 calc R U
H26E H 0.351384 1.207510 0.571890 0.037 Uiso 1 1 calc R U
H26F H 0.324526 1.315281 0.523014 0.037 Uiso 1 1 calc R U
C27A C 0.2403(5) 1.2563(15) 0.4733(8) 0.031(3) Uani 1 1 d . .
H27D H 0.252392 1.352192 0.491288 0.040 Uiso 1 1 calc R U
H27E H 0.209355 1.259703 0.477126 0.040 Uiso 1 1 calc R U
H27F H 0.248217 1.246270 0.426746 0.040 Uiso 1 1 calc R U
C28A C 0.1887(4) 0.9462(13) 0.4984(6) 0.023(2) Uani 1 1 d . .
H28D H 0.189794 0.922123 0.451171 0.030 Uiso 1 1 calc R U
H28E H 0.170828 1.037957 0.505395 0.030 Uiso 1 1 calc R U
H28F H 0.176676 0.857629 0.522327 0.030 Uiso 1 1 calc R U
C29A C 0.2498(3) 0.7075(11) 0.5740(6) 0.020(2) Uani 1 1 d . .
H29D H 0.219437 0.686777 0.569032 0.026 Uiso 1 1 calc R U
H29E H 0.258395 0.685987 0.619552 0.026 Uiso 1 1 calc R U
H29F H 0.265828 0.640699 0.543879 0.026 Uiso 1 1 calc R U
C30A C 0.3372(3) 0.8719(13) 0.5966(6) 0.023(2) Uani 1 1 d . .
H30D H 0.329436 0.795833 0.630454 0.030 Uiso 1 1 calc R U
H30E H 0.356697 0.948590 0.615489 0.030 Uiso 1 1 calc R U
H30F H 0.351046 0.818678 0.559713 0.030 Uiso 1 1 calc R U

loop_
_atom_site_aniso_label
_atom_site_aniso_U_11
_atom_site_aniso_U_22
_atom_site_aniso_U_33
_atom_site_aniso_U_23
_atom_site_aniso_U_13
_atom_site_aniso_U_12
Ir1 0.01000(17) 0.01134(15) 0.01445(18) 0.0002(2) -0.00075(15) -0.00130(12)
Cl1 0.0148(10) 0.0173(10) 0.0203(13) -0.0012(13) 0.0013(11) -0.0035(8)
N1 0.008(4) 0.008(4) 0.022(5) 0.002(3) 0.005(3) 0.000(3)
N2 0.011(4) 0.011(4) 0.019(4) 0.000(3) 0.001(3) 0.000(3)
N3 0.008(4) 0.012(4) 0.017(4) -0.002(3) -0.001(3) 0.001(3)
C4 0.015(4) 0.005(4) 0.020(5) -0.002(3) 0.001(3) 0.001(3)
C5 0.009(4) 0.010(4) 0.017(5) 0.001(3) -0.001(3) -0.002(3)
C6 0.013(5) 0.017(5) 0.022(6) 0.001(4) -0.004(4) 0.000(4)
C3 0.010(4) 0.014(4) 0.022(6) -0.002(4) 0.006(4) 0.001(3)
C1 0.006(4) 0.014(4) 0.018(5) 0.000(3) 0.004(3) -0.002(3)
C2 0.012(4) 0.011(4) 0.017(4) 0.002(3) 0.001(3) 0.000(3)
B3 0.014(5) 0.010(5) 0.016(6) 0.002(4) 0.003(4) -0.001(3)
B4 0.021(5) 0.015(5) 0.017(5) -0.002(4) 0.002(4) -0.002(4)
B5 0.015(5) 0.014(5) 0.017(5) -0.005(4) 0.002(4) 0.004(4)
B6 0.011(4) 0.016(5) 0.016(5) -0.003(4) 0.000(4) -0.001(4)
B7 0.020(5) 0.011(5) 0.032(7) 0.001(4) 0.001(4) 0.000(4)
B8 0.018(5) 0.014(5) 0.028(6) -0.006(4) 0.004(4) 0.000(4)
B9 0.016(5) 0.016(5) 0.021(6) -0.006(4) 0.004(4) 0.001(4)
B10 0.016(5) 0.004(4) 0.025(6) 0.001(4) 0.005(4) 0.000(3)
B11 0.014(5) 0.011(5) 0.022(5) 0.001(4) -0.005(4) 0.003(4)
B12 0.023(6) 0.015(5) 0.030(7) -0.001(4) 0.002(5) -0.002(4)
C11 0.015(4) 0.013(4) 0.009(5) 0.002(4) -0.002(3) 0.002(3)
C12 0.017(5) 0.015(4) 0.019(6) -0.001(4) -0.001(3) 0.003(3)
C13 0.018(5) 0.028(5) 0.028(7) -0.002(5) 0.004(4) -0.008(4)
C14 0.013(5) 0.033(5) 0.018(6) -0.003(4) 0.005(4) 0.003(4)
C15 0.025(5) 0.016(5) 0.027(7) -0.004(4) 0.001(4) 0.005(4)
C16 0.016(5) 0.015(4) 0.020(6) -0.002(4) -0.002(4) 0.000(3)
C21 0.018(5) 0.012(4) 0.021(6) -0.005(4) 0.001(4) 0.000(3)
C22 0.015(5) 0.027(5) 0.013(5) -0.001(4) -0.004(4) -0.005(4)
C23 0.029(5) 0.019(5) 0.014(5) -0.002(4) -0.002(4) -0.006(4)
C24 0.019(5) 0.012(4) 0.020(5) -0.002(4) -0.008(4) -0.001(3)
C25 0.016(5) 0.014(4) 0.020(6) -0.003(4) 0.002(4) -0.002(3)
C26 0.030(7) 0.020(5) 0.016(6) -0.004(4) -0.009(5) 0.005(4)
C27 0.018(5) 0.045(7) 0.026(7) -0.009(6) 0.000(4) -0.011(5)
C28 0.047(9) 0.033(7) 0.020(8) 0.014(6) -0.006(5) -0.013(6)
C29 0.026(6) 0.030(6) 0.033(8) -0.001(6) -0.014(5) 0.003(5)
C30 0.012(5) 0.028(6) 0.031(8) -0.006(4) 0.001(4) -0.011(4)
Ir2 0.01075(17) 0.01109(15) 0.01102(16) 0.00086(18) 0.00115(15) -0.00006(13)
Cl2 0.0154(10) 0.0163(10) 0.0177(12) 0.0008(11) 0.0008(11) 0.0040(8)
N1A 0.018(4) 0.009(4) 0.007(4) -0.001(3) -0.001(3) -0.002(3)
N2A 0.011(4) 0.010(4) 0.012(4) 0.003(3) 0.004(3) 0.000(3)
N3A 0.016(4) 0.012(4) 0.012(4) 0.000(3) 0.000(3) -0.005(3)
C4A 0.020(5) 0.010(4) 0.011(5) -0.003(3) 0.001(3) -0.002(3)
C5A 0.016(4) 0.014(4) 0.006(4) -0.004(3) -0.002(3) 0.001(3)
C6A 0.013(5) 0.016(5) 0.026(6) 0.000(4) 0.007(4) 0.001(4)
C3A 0.009(4) 0.012(4) 0.023(6) 0.002(4) -0.003(4) -0.002(3)
C1A 0.015(4) 0.007(4) 0.018(5) -0.001(3) 0.000(3) 0.002(3)
C2A 0.017(4) 0.011(4) 0.020(5) 0.002(3) -0.002(3) 0.001(3)
B3A 0.019(5) 0.009(5) 0.014(6) -0.006(4) -0.001(4) 0.004(4)
B4A 0.018(5) 0.012(5) 0.017(5) -0.001(4) -0.001(4) -0.003(4)
B5A 0.017(5) 0.015(5) 0.014(5) -0.005(4) -0.003(4) 0.000(4)
B6A 0.018(5) 0.020(5) 0.011(5) -0.002(4) 0.000(4) -0.001(4)
B7A 0.017(5) 0.013(5) 0.024(6) -0.005(4) 0.002(4) -0.004(4)
B8A 0.014(5) 0.012(5) 0.022(6) 0.001(4) -0.001(4) 0.001(4)
B9A 0.020(5) 0.013(5) 0.020(6) -0.002(4) 0.001(4) 0.002(4)
B10A 0.019(5) 0.013(5) 0.020(5) -0.008(4) -0.003(4) -0.005(4)
B11A 0.018(5) 0.012(5) 0.025(6) -0.003(4) 0.000(4) -0.004(4)
B12A 0.025(6) 0.010(5) 0.019(6) -0.006(4) 0.001(4) -0.005(4)
C11A 0.010(4) 0.015(4) 0.016(5) -0.001(4) 0.003(3) -0.003(3)
C12A 0.018(5) 0.022(5) 0.018(5) 0.001(4) 0.004(3) 0.000(4)
C13A 0.014(5) 0.028(5) 0.023(6) 0.010(4) -0.001(4) 0.001(4)
C14A 0.026(6) 0.035(5) 0.013(6) 0.006(4) -0.005(4) -0.010(4)
C15A 0.027(6) 0.023(5) 0.024(6) -0.001(4) -0.001(4) -0.014(4)
C16A 0.020(5) 0.014(4) 0.020(7) 0.002(4) 0.003(4) -0.007(3)
C21A 0.021(4) 0.016(5) 0.013(5) -0.002(4) 0.007(3) -0.003(3)
C22A 0.017(4) 0.020(5) 0.014(5) 0.003(4) 0.008(4) 0.000(3)
C23A 0.018(4) 0.017(4) 0.008(5) -0.002(4) -0.003(4) 0.002(3)
C24A 0.013(4) 0.008(4) 0.014(5) -0.001(3) 0.007(3) 0.004(3)
C25A 0.014(4) 0.015(4) 0.013(5) -0.002(3) 0.002(3) 0.003(3)
C26A 0.029(6) 0.023(6) 0.033(8) -0.008(5) 0.016(5) -0.015(5)
C27A 0.048(8) 0.023(6) 0.021(7) 0.002(5) 0.001(6) 0.011(5)
C28A 0.024(5) 0.037(7) 0.009(5) -0.004(5) -0.006(4) 0.001(4)
C29A 0.020(6) 0.017(4) 0.022(7) -0.002(4) 0.010(4) 0.005(4)
C30A 0.020(5) 0.030(6) 0.019(6) -0.007(4) -0.002(4) 0.008(4)

loop_
_atom_type_symbol
_atom_type_description
_atom_type_scat_dispersion_real
_atom_type_scat_dispersion_imag
_atom_type_scat_source
C C 0.0033 0.0016 'International Tables Vol C Tables 4.2.6.8 and 6.1.1.4'
H H 0.0000 0.0000 'International Tables Vol C Tables 4.2.6.8 and 6.1.1.4'
B B 0.0013 0.0007 'International Tables Vol C Tables 4.2.6.8 and 6.1.1.4'
N N 0.0061 0.0033 'International Tables Vol C Tables 4.2.6.8 and 6.1.1.4'
Cl Cl 0.1484 0.1585 'International Tables Vol C Tables 4.2.6.8 and 6.1.1.4'
Ir Ir -1.4442 7.9887 'International Tables Vol C Tables 4.2.6.8 and 6.1.1.4'

loop_
_geom_angle_atom_site_label_1
_geom_angle_atom_site_label_2
_geom_angle_atom_site_label_3
_geom_angle
C5 Ir1 C2 88.5(4)
C5 Ir1 C25 106.4(4)
C2 Ir1 C25 111.5(4)
C5 Ir1 C21 91.9(4)
C2 Ir1 C21 148.2(4)
C25 Ir1 C21 38.5(4)
C5 Ir1 C22 113.6(4)
C2 Ir1 C22 157.9(4)
C25 Ir1 C22 63.6(4)
C21 Ir1 C22 37.6(4)
C5 Ir1 C24 143.8(4)
C2 Ir1 C24 99.3(4)
C25 Ir1 C24 37.9(4)
C21 Ir1 C24 63.3(4)
C22 Ir1 C24 63.0(4)
C5 Ir1 C23 152.3(4)
C2 Ir1 C23 119.0(4)
C25 Ir1 C23 63.0(4)
C21 Ir1 C23 63.6(4)
C22 Ir1 C23 38.9(4)
C24 Ir1 C23 36.4(4)
C5 Ir1 Cl1 91.9(3)
C2 Ir1 Cl1 88.2(3)
C25 Ir1 Cl1 152.9(3)
C21 Ir1 Cl1 123.6(3)
C22 Ir1 Cl1 91.1(3)
C24 Ir1 Cl1 123.4(3)
C23 Ir1 Cl1 91.6(3)
N2 N1 C5 115.5(8)
N2 N1 C3 116.9(8)
C5 N1 C3 127.5(9)
N3 N2 N1 103.3(8)
N2 N3 C4 113.1(8)
N2 N3 C6 118.6(9)
C4 N3 C6 128.3(9)
N3 C4 C5 107.3(9)
N3 C4 C11 119.3(8)
C5 C4 C11 133.4(10)
N1 C5 C4 100.7(8)
N1 C5 Ir1 123.0(7)
C4 C5 Ir1 136.0(8)
N1 C3 C1 111.2(8)
C3 C1 C2 116.3(8)
C3 C1 B3 120.2(8)
C2 C1 B3 62.6(7)
C3 C1 B5 117.2(8)
C2 C1 B5 114.4(8)
B3 C1 B5 114.6(8)
C3 C1 B4 121.2(9)
C2 C1 B4 114.7(7)
B3 C1 B4 63.4(7)
B5 C1 B4 61.9(7)
C3 C1 B6 114.2(8)
C2 C1 B6 62.0(6)
B3 C1 B6 114.2(8)
B5 C1 B6 63.3(7)
B4 C1 B6 114.4(8)
C1 C2 B11 105.9(8)
C1 C2 B10 105.2(8)
B11 C2 B10 60.3(6)
C1 C2 B6 59.6(6)
B11 C2 B6 60.4(6)
B10 C2 B6 108.8(8)
C1 C2 B3 58.8(6)
B11 C2 B3 108.9(8)
B10 C2 B3 60.2(7)
B6 C2 B3 109.1(8)
C1 C2 Ir1 118.4(6)
B11 C2 Ir1 126.9(7)
B10 C2 Ir1 126.2(7)
B6 C2 Ir1 119.6(7)
B3 C2 Ir1 118.2(7)
C1 B3 B10 104.6(9)
C1 B3 C2 58.7(6)
B10 B3 C2 59.5(7)
C1 B3 B9 104.0(8)
B10 B3 B9 61.2(7)
C2 B3 B9 108.0(9)
C1 B3 B4 58.8(6)
B10 B3 B4 108.0(9)
C2 B3 B4 107.8(8)
B9 B3 B4 58.8(7)
C1 B4 B9 104.4(9)
C1 B4 B5 58.6(6)
B9 B4 B5 108.3(9)
C1 B4 B8 104.6(9)
B9 B4 B8 60.2(7)
B5 B4 B8 60.2(7)
C1 B4 B3 57.8(7)
B9 B4 B3 60.2(7)
B5 B4 B3 107.3(9)
B8 B4 B3 108.0(9)
C1 B5 B4 59.5(6)
C1 B5 B8 105.4(8)
B4 B5 B8 60.3(7)
C1 B5 B7 103.9(8)
B4 B5 B7 108.6(8)
B8 B5 B7 60.7(7)
C1 B5 B6 58.9(6)
B4 B5 B6 108.8(8)
B8 B5 B6 107.8(9)
B7 B5 B6 58.4(7)
C1 B6 B7 104.7(8)
C1 B6 C2 58.4(6)
B7 B6 C2 108.1(8)
C1 B6 B11 104.3(8)
B7 B6 B11 60.8(7)
C2 B6 B11 59.5(6)
C1 B6 B5 57.9(6)
B7 B6 B5 60.4(7)
C2 B6 B5 107.0(8)
B11 B6 B5 108.3(8)
B6 B7 B11 60.2(7)
B6 B7 B12 108.4(9)
B11 B7 B12 60.4(7)
B6 B7 B5 61.2(7)
B11 B7 B5 108.4(8)
B12 B7 B5 106.7(9)
B6 B7 B8 108.9(9)
B11 B7 B8 108.1(9)
B12 B7 B8 59.0(7)
B5 B7 B8 59.4(7)
B12 B8 B9 60.1(7)
B12 B8 B5 107.8(9)
B9 B8 B5 107.0(8)
B12 B8 B4 107.5(9)
B9 B8 B4 59.3(7)
B5 B8 B4 59.5(6)
B12 B8 B7 60.1(7)
B9 B8 B7 107.6(9)
B5 B8 B7 59.9(7)
B4 B8 B7 107.3(8)
B4 B9 B12 108.1(9)
B4 B9 B8 60.4(7)
B12 B9 B8 59.7(7)
B4 B9 B3 61.0(7)
B12 B9 B3 107.3(9)
B8 B9 B3 108.8(8)
B4 B9 B10 107.9(8)
B12 B9 B10 59.9(7)
B8 B9 B10 107.8(9)
B3 B9 B10 58.9(7)
C2 B10 B11 59.8(6)
C2 B10 B3 60.4(6)
B11 B10 B3 108.6(8)
C2 B10 B12 107.8(8)
B11 B10 B12 60.7(7)
B3 B10 B12 107.5(9)
C2 B10 B9 107.7(8)
B11 B10 B9 108.1(9)
B3 B10 B9 59.9(7)
B12 B10 B9 59.1(7)
C2 B11 B10 59.9(6)
C2 B11 B6 60.1(6)
B10 B11 B6 108.2(8)
C2 B11 B7 107.3(8)
B10 B11 B7 108.4(9)
B6 B11 B7 59.1(7)
C2 B11 B12 107.6(8)
B10 B11 B12 60.4(7)
B6 B11 B12 107.2(9)
B7 B11 B12 59.9(7)
B8 B12 B9 60.2(7)
B8 B12 B7 60.9(7)
B9 B12 B7 108.3(9)
B8 B12 B10 108.9(9)
B9 B12 B10 61.0(7)
B7 B12 B10 106.9(8)
B8 B12 B11 108.9(9)
B9 B12 B11 108.1(8)
B7 B12 B11 59.6(7)
B10 B12 B11 58.9(7)
C12 C11 C16 119.3(9)
C12 C11 C4 122.0(9)
C16 C11 C4 118.5(9)
C13 C12 C11 121.6(9)
C12 C13 C14 119.9(10)
C15 C14 C13 118.9(10)
C16 C15 C14 120.8(10)
C15 C16 C11 119.5(9)
C22 C21 C25 108.0(9)
C22 C21 C26 126.1(10)
C25 C21 C26 125.5(10)
C22 C21 Ir1 72.5(6)
C25 C21 Ir1 69.4(6)
C26 C21 Ir1 129.3(8)
C21 C22 C27 128.3(11)
C21 C22 C23 107.1(10)
C27 C22 C23 124.6(10)
C21 C22 Ir1 69.9(6)
C27 C22 Ir1 124.6(8)
C23 C22 Ir1 71.7(6)
C24 C23 C28 129.2(11)
C24 C23 C22 107.3(9)
C28 C23 C22 123.4(11)
C24 C23 Ir1 71.4(6)
C28 C23 Ir1 127.2(9)
C22 C23 Ir1 69.4(6)
C23 C24 C25 108.6(9)
C23 C24 C29 124.6(10)
C25 C24 C29 126.0(10)
C23 C24 Ir1 72.1(6)
C25 C24 Ir1 67.6(6)
C29 C24 Ir1 134.3(8)
C24 C25 C21 108.9(9)
C24 C25 C30 125.5(9)
C21 C25 C30 123.9(9)
C24 C25 Ir1 74.5(6)
C21 C25 Ir1 72.1(6)
C30 C25 Ir1 131.3(8)
C5A Ir2 C2A 88.2(4)
C5A Ir2 C25A 108.5(4)
C2A Ir2 C25A 110.4(4)
C5A Ir2 C24A 91.9(4)
C2A Ir2 C24A 146.5(4)
C25A Ir2 C24A 38.6(4)
C5A Ir2 C23A 111.0(4)
C2A Ir2 C23A 160.8(4)
C25A Ir2 C23A 63.9(4)
C24A Ir2 C23A 37.2(4)
C5A Ir2 C22A 149.7(4)
C2A Ir2 C22A 122.2(4)
C25A Ir2 C22A 63.3(4)
C24A Ir2 C22A 63.1(4)
C23A Ir2 C22A 38.7(4)
C5A Ir2 C21A 146.6(4)
C2A Ir2 C21A 101.2(4)
C25A Ir2 C21A 38.2(3)
C24A Ir2 C21A 62.8(3)
C23A Ir2 C21A 62.5(4)
C22A Ir2 C21A 36.1(4)
C5A Ir2 Cl2 91.0(3)
C2A Ir2 Cl2 87.7(3)
C25A Ir2 Cl2 153.3(3)
C24A Ir2 Cl2 125.8(3)
C23A Ir2 Cl2 92.5(3)
C22A Ir2 Cl2 90.6(3)
C21A Ir2 Cl2 121.0(3)
N2A N1A C5A 115.5(8)
N2A N1A C3A 118.0(8)
C5A N1A C3A 126.2(9)
N3A N2A N1A 103.0(8)
N2A N3A C4A 113.1(8)
N2A N3A C6A 118.2(8)
C4A N3A C6A 128.7(9)
N3A C4A C5A 106.1(9)
N3A C4A C11A 119.5(9)
C5A C4A C11A 134.3(10)
N1A C5A C4A 102.2(9)
N1A C5A Ir2 123.1(7)
C4A C5A Ir2 134.5(8)
N1A C3A C1A 112.2(8)
C3A C1A C2A 115.4(8)
C3A C1A B6A 114.4(8)
C2A C1A B6A 62.2(7)
C3A C1A B5A 118.8(8)
C2A C1A B5A 114.2(8)
B6A C1A B5A 63.3(7)
C3A C1A B3A 118.1(8)
C2A C1A B3A 62.8(7)
B6A C1A B3A 115.4(9)
B5A C1A B3A 115.2(8)
C3A C1A B4A 119.9(9)
C2A C1A B4A 115.6(7)
B6A C1A B4A 116.1(8)
B5A C1A B4A 62.7(6)
B3A C1A B4A 63.7(7)
C1A C2A B6A 59.1(6)
C1A C2A B7A 105.6(8)
B6A C2A B7A 60.8(7)
C1A C2A B8A 105.2(8)
B6A C2A B8A 110.2(8)
B7A C2A B8A 61.3(6)
C1A C2A B3A 59.2(7)
B6A C2A B3A 109.8(8)
B7A C2A B3A 109.6(8)
B8A C2A B3A 60.0(7)
C1A C2A Ir2 118.6(6)
B6A C2A Ir2 116.5(7)
B7A C2A Ir2 125.1(7)
B8A C2A Ir2 127.4(7)
B3A C2A Ir2 120.1(7)
C1A B3A B8A 104.1(9)
C1A B3A C2A 58.0(6)
B8A B3A C2A 59.7(7)
C1A B3A B9A 104.2(8)
B8A B3A B9A 60.6(7)
C2A B3A B9A 107.8(9)
C1A B3A B4A 58.7(7)
B8A B3A B4A 108.2(9)
C2A B3A B4A 107.4(8)
B9A B3A B4A 59.7(7)
C1A B4A B5A 58.1(6)
C1A B4A B10A 102.9(8)
B5A B4A B10A 58.8(6)
C1A B4A B9A 103.1(8)
B5A B4A B9A 107.2(8)
B10A B4A B9A 60.7(7)
C1A B4A B3A 57.6(6)
B5A B4A B3A 106.4(9)
B10A B4A B3A 107.2(9)
B9A B4A B3A 59.4(7)
C1A B5A B10A 105.1(8)
C1A B5A B11A 104.9(8)
B10A B5A B11A 61.0(7)
C1A B5A B6A 57.9(6)
B10A B5A B6A 109.1(9)
B11A B5A B6A 60.6(7)
C1A B5A B4A 59.3(6)
B10A B5A B4A 60.6(7)
B11A B5A B4A 110.0(8)
B6A B5A B4A 108.8(8)
C1A B6A C2A 58.7(6)
C1A B6A B7A 104.5(8)
C2A B6A B7A 59.8(6)
C1A B6A B5A 58.7(6)
C2A B6A B5A 107.6(8)
B7A B6A B5A 107.2(9)
C1A B6A B11A 104.4(8)
C2A B6A B11A 108.0(8)
B7A B6A B11A 60.3(7)
B5A B6A B11A 59.0(7)
C2A B7A B6A 59.4(6)
C2A B7A B11A 107.7(9)
B6A B7A B11A 60.3(7)
C2A B7A B8A 59.5(6)
B6A B7A B8A 107.6(9)
B11A B7A B8A 108.5(9)
C2A B7A B12A 106.8(9)
B6A B7A B12A 107.5(9)
B11A B7A B12A 59.9(7)
B8A B7A B12A 60.1(7)
C2A B8A B3A 60.3(7)
C2A B8A B7A 59.2(6)
B3A B8A B7A 108.1(8)
C2A B8A B9A 108.1(8)
B3A B8A B9A 60.4(7)
B7A B8A B9A 108.3(9)
C2A B8A B12A 106.5(8)
B3A B8A B12A 107.4(9)
B7A B8A B12A 60.0(7)
B9A B8A B12A 59.4(7)
B12A B9A B3A 107.0(9)
B12A B9A B8A 60.3(7)
B3A B9A B8A 59.0(7)
B12A B9A B4A 106.8(8)
B3A B9A B4A 60.9(7)
B8A B9A B4A 107.9(8)
B12A B9A B10A 58.6(7)
B3A B9A B10A 107.4(8)
B8A B9A B10A 107.0(9)
B4A B9A B10A 59.5(6)
B12A B10A B5A 107.7(9)
B12A B10A B11A 60.6(7)
B5A B10A B11A 59.6(7)
B12A B10A B4A 107.9(8)
B5A B10A B4A 60.6(6)
B11A B10A B4A 108.8(8)
B12A B10A B9A 59.8(7)
B5A B10A B9A 107.9(8)
B11A B10A B9A 108.6(9)
B4A B10A B9A 59.8(6)
B5A B11A B10A 59.4(7)
B5A B11A B7A 107.5(8)
B10A B11A B7A 107.6(9)
B5A B11A B6A 60.4(7)
B10A B11A B6A 107.7(8)
B7A B11A B6A 59.3(7)
B5A B11A B12A 106.1(9)
B10A B11A B12A 58.9(7)
B7A B11A B12A 60.2(7)
B6A B11A B12A 106.9(8)
B10A B12A B9A 61.6(7)
B10A B12A B11A 60.5(7)
B9A B12A B11A 109.9(9)
B10A B12A B7A 108.6(8)
B9A B12A B7A 108.8(8)
B11A B12A B7A 59.9(7)
B10A B12A B8A 109.3(9)
B9A B12A B8A 60.2(7)
B11A B12A B8A 108.3(8)
B7A B12A B8A 59.9(7)
C12A C11A C16A 119.4(10)
C12A C11A C4A 121.0(9)
C16A C11A C4A 119.5(9)
C11A C12A C13A 120.6(10)
C14A C13A C12A 120.1(10)
C13A C14A C15A 120.1(11)
C14A C15A C16A 120.6(10)
C11A C16A C15A 119.2(10)
C22A C21A C25A 108.7(9)
C22A C21A C26A 126.5(10)
C25A C21A C26A 124.7(10)
C22A C21A Ir2 71.5(6)
C25A C21A Ir2 66.8(5)
C26A C21A Ir2 131.4(8)
C21A C22A C27A 128.5(10)
C21A C22A C23A 107.1(9)
C27A C22A C23A 124.4(11)
C21A C22A Ir2 72.4(6)
C27A C22A Ir2 125.4(9)
C23A C22A Ir2 68.2(6)
C24A C23A C22A 108.1(9)
C24A C23A C28A 126.8(10)
C22A C23A C28A 125.0(9)
C24A C23A Ir2 71.1(6)
C22A C23A Ir2 73.1(6)
C28A C23A Ir2 124.9(8)
C23A C24A C25A 108.8(8)
C23A C24A C29A 127.1(10)
C25A C24A C29A 123.9(9)
C23A C24A Ir2 71.7(6)
C25A C24A Ir2 69.8(5)
C29A C24A Ir2 128.2(7)
C24A C25A C21A 107.0(9)
C24A C25A C30A 124.4(9)
C21A C25A C30A 125.5(9)
C24A C25A Ir2 71.7(5)
C21A C25A Ir2 75.0(6)
C30A C25A Ir2 134.2(8)

loop_
_geom_bond_atom_site_label_1
_geom_bond_atom_site_label_2
_geom_bond_distance
Ir1 C5 2.026(10)
Ir1 C2 2.125(10)
Ir1 C25 2.162(10)
Ir1 C21 2.199(10)
Ir1 C22 2.232(11)
Ir1 C24 2.254(10)
Ir1 C23 2.263(12)
Ir1 Cl1 2.421(2)
N1 N2 1.338(12)
N1 C5 1.379(13)
N1 C3 1.464(12)
N2 N3 1.298(11)
N3 C4 1.365(13)
N3 C6 1.467(12)
C4 C5 1.404(13)
C4 C11 1.495(14)
C3 C1 1.508(14)
C1 C2 1.698(14)
C1 B3 1.699(15)
C1 B5 1.701(14)
C1 B4 1.717(16)
C1 B6 1.720(15)
C2 B11 1.748(14)
C2 B10 1.748(14)
C2 B6 1.759(15)
C2 B3 1.764(18)
B3 B10 1.761(18)
B3 B9 1.781(17)
B3 B4 1.794(18)
B4 B9 1.755(17)
B4 B5 1.759(16)
B4 B8 1.774(17)
B5 B8 1.772(16)
B5 B7 1.780(17)
B5 B6 1.794(18)
B6 B7 1.745(16)
B6 B11 1.764(16)
B7 B11 1.775(18)
B7 B12 1.780(18)
B7 B8 1.795(19)
B8 B12 1.762(19)
B8 B9 1.771(17)
B9 B12 1.769(19)
B9 B10 1.802(19)
B10 B11 1.756(17)
B10 B12 1.785(18)
B11 B12 1.789(18)
C11 C12 1.380(13)
C11 C16 1.397(13)
C12 C13 1.365(14)
C13 C14 1.402(14)
C14 C15 1.389(15)
C15 C16 1.388(14)
C21 C22 1.427(15)
C21 C25 1.437(14)
C21 C26 1.477(13)
C22 C27 1.493(15)
C22 C23 1.498(16)
C23 C24 1.412(15)
C23 C28 1.492(16)
C24 C25 1.435(14)
C24 C29 1.505(15)
C25 C30 1.519(14)
Ir2 C5A 2.032(10)
Ir2 C2A 2.116(11)
Ir2 C25A 2.171(10)
Ir2 C24A 2.197(9)
Ir2 C23A 2.205(10)
Ir2 C22A 2.271(11)
Ir2 C21A 2.282(10)
Ir2 Cl2 2.420(2)
N1A N2A 1.331(11)
N1A C5A 1.371(13)
N1A C3A 1.455(12)
N2A N3A 1.311(11)
N3A C4A 1.382(13)
N3A C6A 1.464(12)
C4A C5A 1.395(13)
C4A C11A 1.473(14)
C3A C1A 1.528(13)
C1A C2A 1.680(15)
C1A B6A 1.687(16)
C1A B5A 1.702(15)
C1A B3A 1.702(15)
C1A B4A 1.723(16)
C2A B6A 1.739(16)
C2A B7A 1.747(15)
C2A B8A 1.753(15)
C2A B3A 1.764(18)
B3A B8A 1.758(19)
B3A B9A 1.783(17)
B3A B4A 1.809(18)
B4A B5A 1.782(16)
B4A B10A 1.783(16)
B4A B9A 1.788(16)
B5A B10A 1.750(16)
B5A B11A 1.754(17)
B5A B6A 1.779(17)
B6A B7A 1.764(17)
B6A B11A 1.782(17)
B7A B11A 1.781(18)
B7A B8A 1.785(18)
B7A B12A 1.788(17)
B8A B9A 1.786(19)
B8A B12A 1.788(17)
B9A B12A 1.771(18)
B9A B10A 1.803(17)
B10A B12A 1.750(19)
B10A B11A 1.780(18)
B11A B12A 1.782(17)
C11A C12A 1.379(14)
C11A C16A 1.395(13)
C12A C13A 1.397(15)
C13A C14A 1.365(14)
C14A C15A 1.377(15)
C15A C16A 1.400(15)
C21A C22A 1.411(15)
C21A C25A 1.461(13)
C21A C26A 1.504(14)
C22A C27A 1.467(16)
C22A C23A 1.484(14)
C23A C24A 1.404(14)
C23A C28A 1.492(15)
C24A C25A 1.443(14)
C24A C29A 1.506(13)
C25A C30A 1.497(14)

loop_
_geom_hbond_atom_site_label_D
_geom_hbond_atom_site_label_H
_geom_hbond_atom_site_label_A
_geom_hbond_distance_DH
_geom_hbond_distance_HA
_geom_hbond_distance_DA
_geom_hbond_angle_DHA
_geom_hbond_site_symmetry_A
_geom_hbond_publ_flag
C6 H6B Cl2 0.98 2.94 3.440(11) 112.5 4_544 yes
C6A H6AB Cl1 0.98 2.82 3.466(10) 123.9 4 yes

loop_
_geom_torsion_atom_site_label_1
_geom_torsion_atom_site_label_2
_geom_torsion_atom_site_label_3
_geom_torsion_atom_site_label_4
_geom_torsion
C5 N1 N2 N3 1.0(11)
C3 N1 N2 N3 -176.4(8)
N1 N2 N3 C4 1.1(11)
N1 N2 N3 C6 179.0(8)
N2 N3 C4 C5 -2.7(11)
C6 N3 C4 C5 179.6(9)
N2 N3 C4 C11 179.9(8)
C6 N3 C4 C11 2.2(15)
N2 N1 C5 C4 -2.5(11)
C3 N1 C5 C4 174.5(9)
N2 N1 C5 Ir1 -177.5(6)
C3 N1 C5 Ir1 -0.4(14)
N3 C4 C5 N1 2.9(10)
C11 C4 C5 N1 179.8(10)
N3 C4 C5 Ir1 176.8(8)
C11 C4 C5 Ir1 -6.3(18)
N2 N1 C3 C1 -128.2(9)
C5 N1 C3 C1 54.7(14)
N1 C3 C1 C2 -51.3(12)
N1 C3 C1 B3 20.8(14)
N1 C3 C1 B5 168.2(9)
N1 C3 C1 B4 96.0(11)
N1 C3 C1 B6 -120.7(9)
C3 C1 C2 B11 -145.1(8)
B3 C1 C2 B11 102.8(8)
B5 C1 C2 B11 -3.5(10)
B4 C1 C2 B11 65.4(10)
B6 C1 C2 B11 -40.3(7)
C3 C1 C2 B10 152.0(8)
B3 C1 C2 B10 39.9(8)
B5 C1 C2 B10 -66.4(10)
B4 C1 C2 B10 2.5(10)
B6 C1 C2 B10 -103.2(8)
C3 C1 C2 B6 -104.8(9)
B3 C1 C2 B6 143.1(8)
B5 C1 C2 B6 36.8(8)
B4 C1 C2 B6 105.7(9)
C3 C1 C2 B3 112.1(9)
B5 C1 C2 B3 -106.3(9)
B4 C1 C2 B3 -37.4(8)
B6 C1 C2 B3 -143.1(8)
C3 C1 C2 Ir1 4.6(11)
B3 C1 C2 Ir1 -107.5(8)
B5 C1 C2 Ir1 146.2(7)
B4 C1 C2 Ir1 -144.9(7)
B6 C1 C2 Ir1 109.5(8)
C3 C1 B3 B10 -145.3(9)
C2 C1 B3 B10 -39.4(8)
B5 C1 B3 B10 66.5(11)
B4 C1 B3 B10 102.5(9)
B6 C1 B3 B10 -3.9(12)
C3 C1 B3 C2 -105.9(10)
B5 C1 B3 C2 105.9(9)
B4 C1 B3 C2 141.9(8)
B6 C1 B3 C2 35.5(8)
C3 C1 B3 B9 151.3(10)
C2 C1 B3 B9 -102.8(9)
B5 C1 B3 B9 3.1(12)
B4 C1 B3 B9 39.1(8)
B6 C1 B3 B9 -67.2(11)
C3 C1 B3 B4 112.2(11)
C2 C1 B3 B4 -141.9(8)
B5 C1 B3 B4 -36.0(9)
B6 C1 B3 B4 -106.3(9)
B11 C2 B3 C1 -97.6(8)
B10 C2 B3 C1 -134.5(8)
B6 C2 B3 C1 -33.3(7)
Ir1 C2 B3 C1 107.8(7)
C1 C2 B3 B10 134.5(8)
B11 C2 B3 B10 36.9(8)
B6 C2 B3 B10 101.2(8)
Ir1 C2 B3 B10 -117.7(8)
C1 C2 B3 B9 95.8(9)
B11 C2 B3 B9 -1.8(11)
B10 C2 B3 B9 -38.7(8)
B6 C2 B3 B9 62.5(10)
Ir1 C2 B3 B9 -156.4(7)
C1 C2 B3 B4 33.7(7)
B11 C2 B3 B4 -63.9(10)
B10 C2 B3 B4 -100.8(9)
B6 C2 B3 B4 0.4(10)
Ir1 C2 B3 B4 141.5(7)
C3 C1 B4 B9 -150.7(8)
C2 C1 B4 B9 -2.8(11)
B3 C1 B4 B9 -39.9(8)
B5 C1 B4 B9 102.9(9)
B6 C1 B4 B9 66.1(10)
C3 C1 B4 B5 106.5(10)
C2 C1 B4 B5 -105.6(9)
B3 C1 B4 B5 -142.7(9)
B6 C1 B4 B5 -36.7(8)
C3 C1 B4 B8 146.9(8)
C2 C1 B4 B8 -65.2(10)
B3 C1 B4 B8 -102.3(9)
B5 C1 B4 B8 40.4(8)
B6 C1 B4 B8 3.7(11)
C3 C1 B4 B3 -110.8(10)
C2 C1 B4 B3 37.1(8)
B5 C1 B4 B3 142.7(9)
B6 C1 B4 B3 106.0(9)
B10 B3 B4 C1 -96.5(9)
C2 B3 B4 C1 -33.7(7)
B9 B3 B4 C1 -134.3(9)
C1 B3 B4 B9 134.3(9)
B10 B3 B4 B9 37.9(8)
C2 B3 B4 B9 100.7(9)
C1 B3 B4 B5 32.8(7)
B10 B3 B4 B5 -63.7(10)
C2 B3 B4 B5 -0.9(10)
B9 B3 B4 B5 -101.6(9)
C1 B3 B4 B8 96.3(9)
B10 B3 B4 B8 -0.2(11)
C2 B3 B4 B8 62.6(10)
B9 B3 B4 B8 -38.0(8)
C3 C1 B5 B4 -112.7(10)
C2 C1 B5 B4 106.1(9)
B3 C1 B5 B4 36.5(9)
B6 C1 B5 B4 142.4(8)
C3 C1 B5 B8 -153.3(9)
C2 C1 B5 B8 65.5(10)
B3 C1 B5 B8 -4.1(12)
B4 C1 B5 B8 -40.7(8)
B6 C1 B5 B8 101.7(9)
C3 C1 B5 B7 143.7(9)
C2 C1 B5 B7 2.5(11)
B3 C1 B5 B7 -67.1(11)
B4 C1 B5 B7 -103.6(9)
B6 C1 B5 B7 38.8(7)
C3 C1 B5 B6 104.9(10)
C2 C1 B5 B6 -36.3(8)
B3 C1 B5 B6 -105.9(9)
B4 C1 B5 B6 -142.4(8)
B9 B4 B5 C1 -96.1(9)
B8 B4 B5 C1 -133.7(9)
B3 B4 B5 C1 -32.5(7)
C1 B4 B5 B8 133.7(9)
B9 B4 B5 B8 37.6(8)
B3 B4 B5 B8 101.2(9)
C1 B4 B5 B7 95.5(9)
B9 B4 B5 B7 -0.6(11)
B8 B4 B5 B7 -38.2(8)
B3 B4 B5 B7 63.0(10)
C1 B4 B5 B6 33.5(7)
B9 B4 B5 B6 -62.6(10)
B8 B4 B5 B6 -100.2(9)
B3 B4 B5 B6 1.0(11)
C3 C1 B6 B7 -149.5(8)
C2 C1 B6 B7 102.5(8)
B3 C1 B6 B7 66.7(11)
B5 C1 B6 B7 -39.9(8)
B4 C1 B6 B7 -3.7(11)
C3 C1 B6 C2 108.1(9)
B3 C1 B6 C2 -35.8(8)
B5 C1 B6 C2 -142.4(8)
B4 C1 B6 C2 -106.1(8)
C3 C1 B6 B11 147.5(8)
C2 C1 B6 B11 39.5(7)
B3 C1 B6 B11 3.7(11)
B5 C1 B6 B11 -102.9(9)
B4 C1 B6 B11 -66.6(10)
C3 C1 B6 B5 -109.6(9)
C2 C1 B6 B5 142.4(8)
B3 C1 B6 B5 106.6(9)
B4 C1 B6 B5 36.2(8)
B11 C2 B6 C1 134.3(8)
B10 C2 B6 C1 97.0(9)
B3 C2 B6 C1 32.9(7)
Ir1 C2 B6 C1 -107.5(7)
C1 C2 B6 B7 -96.4(9)
B11 C2 B6 B7 37.9(8)
B10 C2 B6 B7 0.6(11)
B3 C2 B6 B7 -63.5(10)
Ir1 C2 B6 B7 156.1(7)
C1 C2 B6 B11 -134.3(8)
B10 C2 B6 B11 -37.3(8)
B3 C2 B6 B11 -101.4(8)
Ir1 C2 B6 B11 118.2(8)
C1 C2 B6 B5 -32.7(7)
B11 C2 B6 B5 101.6(9)
B10 C2 B6 B5 64.2(10)
B3 C2 B6 B5 0.2(10)
Ir1 C2 B6 B5 -140.3(7)
B4 B5 B6 C1 -33.7(7)
B8 B5 B6 C1 -97.6(8)
B7 B5 B6 C1 -134.5(8)
C1 B5 B6 B7 134.5(8)
B4 B5 B6 B7 100.8(9)
B8 B5 B6 B7 36.9(8)
C1 B5 B6 C2 33.0(7)
B4 B5 B6 C2 -0.7(10)
B8 B5 B6 C2 -64.6(10)
B7 B5 B6 C2 -101.5(9)
C1 B5 B6 B11 95.7(8)
B4 B5 B6 B11 62.0(10)
B8 B5 B6 B11 -1.9(10)
B7 B5 B6 B11 -38.8(8)
C1 B6 B7 B11 -98.4(8)
C2 B6 B7 B11 -37.3(8)
B5 B6 B7 B11 -137.0(9)
C1 B6 B7 B12 -60.6(11)
C2 B6 B7 B12 0.4(12)
B11 B6 B7 B12 37.7(9)
B5 B6 B7 B12 -99.3(10)
C1 B6 B7 B5 38.7(7)
C2 B6 B7 B5 99.7(9)
B11 B6 B7 B5 137.0(9)
C1 B6 B7 B8 2.0(11)
C2 B6 B7 B8 63.1(11)
B11 B6 B7 B8 100.4(9)
B5 B6 B7 B8 -36.6(8)
C1 B5 B7 B6 -39.0(7)
B4 B5 B7 B6 -101.0(9)
B8 B5 B7 B6 -139.1(9)
C1 B5 B7 B11 -0.5(11)
B4 B5 B7 B11 -62.5(11)
B8 B5 B7 B11 -100.5(9)
B6 B5 B7 B11 38.5(8)
C1 B5 B7 B12 63.2(10)
B4 B5 B7 B12 1.2(11)
B8 B5 B7 B12 -36.8(8)
B6 B5 B7 B12 102.2(10)
C1 B5 B7 B8 100.1(9)
B4 B5 B7 B8 38.0(8)
B6 B5 B7 B8 139.1(9)
C1 B5 B8 B12 -60.0(11)
B4 B5 B8 B12 -100.2(10)
B7 B5 B8 B12 37.5(8)
B6 B5 B8 B12 1.7(11)
C1 B5 B8 B9 3.3(11)
B4 B5 B8 B9 -36.9(9)
B7 B5 B8 B9 100.9(10)
B6 B5 B8 B9 65.0(11)
C1 B5 B8 B4 40.2(8)
B7 B5 B8 B4 137.8(9)
B6 B5 B8 B4 101.9(9)
C1 B5 B8 B7 -97.5(9)
B4 B5 B8 B7 -137.8(9)
B6 B5 B8 B7 -35.9(8)
C1 B4 B8 B12 61.1(10)
B9 B4 B8 B12 -37.3(8)
B5 B4 B8 B12 100.8(10)
B3 B4 B8 B12 0.7(11)
C1 B4 B8 B9 98.5(9)
B5 B4 B8 B9 138.1(9)
B3 B4 B8 B9 38.0(8)
C1 B4 B8 B5 -39.6(8)
B9 B4 B8 B5 -138.1(10)
B3 B4 B8 B5 -100.1(9)
C1 B4 B8 B7 -2.1(11)
B9 B4 B8 B7 -100.6(9)
B5 B4 B8 B7 37.5(8)
B3 B4 B8 B7 -62.6(10)
B6 B7 B8 B12 -100.6(10)
B11 B7 B8 B12 -36.8(8)
B5 B7 B8 B12 -138.0(9)
B6 B7 B8 B9 -62.5(10)
B11 B7 B8 B9 1.4(10)
B12 B7 B8 B9 38.2(8)
B5 B7 B8 B9 -99.8(9)
B6 B7 B8 B5 37.4(8)
B11 B7 B8 B5 101.2(9)
B12 B7 B8 B5 138.0(9)
B6 B7 B8 B4 0.1(11)
B11 B7 B8 B4 63.9(10)
B12 B7 B8 B4 100.7(9)
B5 B7 B8 B4 -37.3(8)
C1 B4 B9 B12 -61.5(10)
B5 B4 B9 B12 -0.3(11)
B8 B4 B9 B12 37.3(9)
B3 B4 B9 B12 -100.2(10)
C1 B4 B9 B8 -98.8(9)
B5 B4 B9 B8 -37.6(8)
B3 B4 B9 B8 -137.5(10)
C1 B4 B9 B3 38.7(8)
B5 B4 B9 B3 99.9(9)
B8 B4 B9 B3 137.5(10)
C1 B4 B9 B10 1.9(11)
B5 B4 B9 B10 63.1(10)
B8 B4 B9 B10 100.7(10)
B3 B4 B9 B10 -36.8(8)
B12 B8 B9 B4 138.1(9)
B5 B8 B9 B4 37.0(8)
B7 B8 B9 B4 100.0(9)
B5 B8 B9 B12 -101.2(10)
B4 B8 B9 B12 -138.1(9)
B7 B8 B9 B12 -38.1(8)
B12 B8 B9 B3 99.6(10)
B5 B8 B9 B3 -1.6(12)
B4 B8 B9 B3 -38.6(9)
B7 B8 B9 B3 61.4(11)
B12 B8 B9 B10 37.2(8)
B5 B8 B9 B10 -63.9(10)
B4 B8 B9 B10 -100.9(9)
B7 B8 B9 B10 -0.9(10)
C1 B3 B9 B4 -39.1(8)
B10 B3 B9 B4 -138.2(9)
C2 B3 B9 B4 -100.3(9)
C1 B3 B9 B12 62.4(11)
B10 B3 B9 B12 -36.7(8)
C2 B3 B9 B12 1.2(11)
B4 B3 B9 B12 101.5(10)
C1 B3 B9 B8 -0.8(12)
B10 B3 B9 B8 -99.9(10)
C2 B3 B9 B8 -61.9(11)
B4 B3 B9 B8 38.3(9)
C1 B3 B9 B10 99.1(9)
C2 B3 B9 B10 37.9(8)
B4 B3 B9 B10 138.2(9)
C1 C2 B10 B11 99.9(8)
B6 C2 B10 B11 37.4(8)
B3 C2 B10 B11 139.1(9)
Ir1 C2 B10 B11 -116.1(9)
C1 C2 B10 B3 -39.2(7)
B11 C2 B10 B3 -139.1(9)
B6 C2 B10 B3 -101.7(9)
Ir1 C2 B10 B3 104.8(9)
C1 C2 B10 B12 61.3(10)
B11 C2 B10 B12 -38.7(9)
B6 C2 B10 B12 -1.3(12)
B3 C2 B10 B12 100.5(10)
Ir1 C2 B10 B12 -154.8(8)
C1 C2 B10 B9 -1.1(10)
B11 C2 B10 B9 -101.1(9)
B6 C2 B10 B9 -63.7(10)
B3 C2 B10 B9 38.1(8)
Ir1 C2 B10 B9 142.9(7)
C1 B3 B10 C2 39.0(8)
B9 B3 B10 C2 137.3(9)
B4 B3 B10 C2 100.4(9)
C1 B3 B10 B11 2.4(11)
C2 B3 B10 B11 -36.6(8)
B9 B3 B10 B11 100.6(9)
B4 B3 B10 B11 63.8(11)
C1 B3 B10 B12 -61.8(11)
C2 B3 B10 B12 -100.9(9)
B9 B3 B10 B12 36.4(8)
B4 B3 B10 B12 -0.4(12)
C1 B3 B10 B9 -98.2(9)
C2 B3 B10 B9 -137.3(9)
B4 B3 B10 B9 -36.8(8)
B4 B9 B10 C2 -0.5(11)
B12 B9 B10 C2 100.5(9)
B8 B9 B10 C2 63.3(10)
B3 B9 B10 C2 -38.3(8)
B4 B9 B10 B11 -63.7(10)
B12 B9 B10 B11 37.2(8)
B8 B9 B10 B11 0.1(10)
B3 B9 B10 B11 -101.5(8)
B4 B9 B10 B3 37.8(8)
B12 B9 B10 B3 138.7(9)
B8 B9 B10 B3 101.6(9)
B4 B9 B10 B12 -101.0(9)
B8 B9 B10 B12 -37.1(8)
B3 B9 B10 B12 -138.7(9)
C1 C2 B11 B10 -98.7(8)
B6 C2 B11 B10 -138.6(9)
B3 C2 B11 B10 -36.9(8)
Ir1 C2 B11 B10 114.9(9)
C1 C2 B11 B6 39.9(7)
B10 C2 B11 B6 138.6(9)
B3 C2 B11 B6 101.8(9)
Ir1 C2 B11 B6 -106.4(9)
C1 C2 B11 B7 3.0(10)
B10 C2 B11 B7 101.7(9)
B6 C2 B11 B7 -37.0(8)
B3 C2 B11 B7 64.8(10)
Ir1 C2 B11 B7 -143.4(8)
C1 C2 B11 B12 -60.2(10)
B10 C2 B11 B12 38.5(8)
B6 C2 B11 B12 -100.1(9)
B3 C2 B11 B12 1.7(11)
Ir1 C2 B11 B12 153.5(7)
B3 B10 B11 C2 36.9(8)
B12 B10 B11 C2 136.9(9)
B9 B10 B11 C2 100.4(8)
C2 B10 B11 B6 -37.1(8)
B3 B10 B11 B6 -0.2(12)
B12 B10 B11 B6 99.8(10)
B9 B10 B11 B6 63.3(10)
C2 B10 B11 B7 -99.7(9)
B3 B10 B11 B7 -62.8(10)
B12 B10 B11 B7 37.3(8)
B9 B10 B11 B7 0.7(10)
C2 B10 B11 B12 -136.9(9)
B3 B10 B11 B12 -100.1(10)
B9 B10 B11 B12 -36.5(8)
C1 B6 B11 C2 -39.0(7)
B7 B6 B11 C2 -138.0(9)
B5 B6 B11 C2 -99.4(8)
C1 B6 B11 B10 -2.0(11)
B7 B6 B11 B10 -101.0(10)
C2 B6 B11 B10 37.0(8)
B5 B6 B11 B10 -62.4(10)
C1 B6 B11 B7 99.0(9)
C2 B6 B11 B7 138.0(9)
B5 B6 B11 B7 38.6(8)
C1 B6 B11 B12 61.8(10)
B7 B6 B11 B12 -37.2(8)
C2 B6 B11 B12 100.8(9)
B5 B6 B11 B12 1.4(10)
B6 B7 B11 C2 37.4(8)
B12 B7 B11 C2 -100.7(9)
B5 B7 B11 C2 -1.6(11)
B8 B7 B11 C2 -64.5(10)
B6 B7 B11 B10 100.6(8)
B12 B7 B11 B10 -37.5(8)
B5 B7 B11 B10 61.6(10)
B8 B7 B11 B10 -1.3(10)
B12 B7 B11 B6 -138.1(9)
B5 B7 B11 B6 -39.0(8)
B8 B7 B11 B6 -101.9(9)
B6 B7 B11 B12 138.1(9)
B5 B7 B11 B12 99.1(10)
B8 B7 B11 B12 36.2(8)
B5 B8 B12 B9 99.8(9)
B4 B8 B12 B9 37.0(8)
B7 B8 B12 B9 137.2(9)
B9 B8 B12 B7 -137.2(9)
B5 B8 B12 B7 -37.5(8)
B4 B8 B12 B7 -100.2(9)
B9 B8 B12 B10 -38.0(8)
B5 B8 B12 B10 61.8(11)
B4 B8 B12 B10 -1.0(12)
B7 B8 B12 B10 99.3(9)
B9 B8 B12 B11 -100.6(9)
B5 B8 B12 B11 -0.8(12)
B4 B8 B12 B11 -63.6(11)
B7 B8 B12 B11 36.7(8)
B4 B9 B12 B8 -37.6(8)
B3 B9 B12 B8 -102.0(9)
B10 B9 B12 B8 -138.3(9)
B4 B9 B12 B7 1.1(12)
B8 B9 B12 B7 38.7(8)
B3 B9 B12 B7 -63.3(11)
B10 B9 B12 B7 -99.6(9)
B4 B9 B12 B10 100.6(9)
B8 B9 B12 B10 138.3(9)
B3 B9 B12 B10 36.3(8)
B4 B9 B12 B11 64.2(11)
B8 B9 B12 B11 101.8(9)
B3 B9 B12 B11 -0.2(12)
B10 B9 B12 B11 -36.4(8)
B6 B7 B12 B8 101.5(10)
B11 B7 B12 B8 139.1(9)
B5 B7 B12 B8 37.0(8)
B6 B7 B12 B9 63.1(12)
B11 B7 B12 B9 100.7(9)
B5 B7 B12 B9 -1.4(12)
B8 B7 B12 B9 -38.4(8)
B6 B7 B12 B10 -1.2(13)
B11 B7 B12 B10 36.4(8)
B5 B7 B12 B10 -65.7(11)
B8 B7 B12 B10 -102.7(10)
B6 B7 B12 B11 -37.6(8)
B5 B7 B12 B11 -102.1(9)
B8 B7 B12 B11 -139.1(9)
C2 B10 B12 B8 -62.8(11)
B11 B10 B12 B8 -101.1(9)
B3 B10 B12 B8 0.9(12)
B9 B10 B12 B8 37.6(8)
C2 B10 B12 B9 -100.4(9)
B11 B10 B12 B9 -138.7(9)
B3 B10 B12 B9 -36.8(8)
C2 B10 B12 B7 1.5(12)
B11 B10 B12 B7 -36.8(9)
B3 B10 B12 B7 65.2(12)
B9 B10 B12 B7 102.0(10)
C2 B10 B12 B11 38.3(8)
B3 B10 B12 B11 102.0(9)
B9 B10 B12 B11 138.7(9)
C2 B11 B12 B8 62.9(11)
B10 B11 B12 B8 101.2(10)
B6 B11 B12 B8 -0.4(11)
B7 B11 B12 B8 -37.2(8)
C2 B11 B12 B9 -0.9(11)
B10 B11 B12 B9 37.4(8)
B6 B11 B12 B9 -64.2(10)
B7 B11 B12 B9 -101.0(10)
C2 B11 B12 B7 100.1(9)
B10 B11 B12 B7 138.4(9)
B6 B11 B12 B7 36.8(8)
C2 B11 B12 B10 -38.3(8)
B6 B11 B12 B10 -101.6(9)
B7 B11 B12 B10 -138.4(9)
N3 C4 C11 C12 113.4(11)
C5 C4 C11 C12 -63.1(16)
N3 C4 C11 C16 -61.9(13)
C5 C4 C11 C16 121.5(12)
C16 C11 C12 C13 1.9(16)
C4 C11 C12 C13 -173.4(10)
C11 C12 C13 C14 -2.3(17)
C12 C13 C14 C15 1.9(17)
C13 C14 C15 C16 -1.2(17)
C14 C15 C16 C11 0.9(17)
C12 C11 C16 C15 -1.2(15)
C4 C11 C16 C15 174.3(10)
C25 C21 C22 C27 -179.5(11)
C26 C21 C22 C27 7.4(19)
Ir1 C21 C22 C27 -118.9(12)
C25 C21 C22 C23 1.8(12)
C26 C21 C22 C23 -171.3(11)
Ir1 C21 C22 C23 62.5(7)
C25 C21 C22 Ir1 -60.6(7)
C26 C21 C22 Ir1 126.2(12)
C21 C22 C23 C24 0.4(12)
C27 C22 C23 C24 -178.3(10)
Ir1 C22 C23 C24 61.7(8)
C21 C22 C23 C28 176.9(11)
C27 C22 C23 C28 -1.8(18)
Ir1 C22 C23 C28 -121.7(12)
C21 C22 C23 Ir1 -61.3(8)
C27 C22 C23 Ir1 119.9(11)
C28 C23 C24 C25 -178.8(12)
C22 C23 C24 C25 -2.5(12)
Ir1 C23 C24 C25 58.0(7)
C28 C23 C24 C29 -8.7(19)
C22 C23 C24 C29 167.6(10)
Ir1 C23 C24 C29 -132.0(11)
C28 C23 C24 Ir1 123.3(13)
C22 C23 C24 Ir1 -60.4(7)
C23 C24 C25 C21 3.7(12)
C29 C24 C25 C21 -166.2(11)
Ir1 C24 C25 C21 64.4(8)
C23 C24 C25 C30 169.2(10)
C29 C24 C25 C30 -0.6(18)
Ir1 C24 C25 C30 -130.0(11)
C23 C24 C25 Ir1 -60.8(8)
C29 C24 C25 Ir1 129.4(11)
C22 C21 C25 C24 -3.4(13)
C26 C21 C25 C24 169.8(10)
Ir1 C21 C25 C24 -66.0(7)
C22 C21 C25 C30 -169.2(10)
C26 C21 C25 C30 4.0(18)
Ir1 C21 C25 C30 128.2(11)
C22 C21 C25 Ir1 62.6(8)
C26 C21 C25 Ir1 -124.2(11)
C5A N1A N2A N3A 1.9(11)
C3A N1A N2A N3A -172.8(8)
N1A N2A N3A C4A -1.9(10)
N1A N2A N3A C6A 179.5(8)
N2A N3A C4A C5A 1.3(11)
C6A N3A C4A C5A 179.7(9)
N2A N3A C4A C11A 179.0(8)
C6A N3A C4A C11A -2.6(15)
N2A N1A C5A C4A -1.2(11)
C3A N1A C5A C4A 173.0(9)
N2A N1A C5A Ir2 -176.6(6)
C3A N1A C5A Ir2 -2.5(13)
N3A C4A C5A N1A -0.1(10)
C11A C4A C5A N1A -177.3(11)
N3A C4A C5A Ir2 174.6(8)
C11A C4A C5A Ir2 -2.6(18)
N2A N1A C3A C1A -129.4(9)
C5A N1A C3A C1A 56.6(13)
N1A C3A C1A C2A -49.9(12)
N1A C3A C1A B6A -119.3(10)
N1A C3A C1A B5A 169.0(9)
N1A C3A C1A B3A 21.5(14)
N1A C3A C1A B4A 95.7(11)
C3A C1A C2A B6A -105.4(9)
B5A C1A C2A B6A 37.5(8)
B3A C1A C2A B6A 144.6(8)
B4A C1A C2A B6A 107.4(9)
C3A C1A C2A B7A -146.2(8)
B6A C1A C2A B7A -40.8(8)
B5A C1A C2A B7A -3.3(10)
B3A C1A C2A B7A 103.8(8)
B4A C1A C2A B7A 66.7(10)
C3A C1A C2A B8A 149.9(8)
B6A C1A C2A B8A -104.7(8)
B5A C1A C2A B8A -67.2(10)
B3A C1A C2A B8A 40.0(8)
B4A C1A C2A B8A 2.8(11)
C3A C1A C2A B3A 110.0(9)
B6A C1A C2A B3A -144.6(8)
B5A C1A C2A B3A -107.1(9)
B4A C1A C2A B3A -37.2(8)
C3A C1A C2A Ir2 0.0(11)
B6A C1A C2A Ir2 105.5(8)
B5A C1A C2A Ir2 143.0(7)
B3A C1A C2A Ir2 -109.9(8)
B4A C1A C2A Ir2 -147.1(7)
C3A C1A B3A B8A -145.5(9)
C2A C1A B3A B8A -39.6(8)
B6A C1A B3A B8A -5.1(12)
B5A C1A B3A B8A 65.9(12)
B4A C1A B3A B8A 103.0(9)
C3A C1A B3A C2A -105.9(10)
B6A C1A B3A C2A 34.5(8)
B5A C1A B3A C2A 105.5(9)
B4A C1A B3A C2A 142.6(8)
C3A C1A B3A B9A 151.8(9)
C2A C1A B3A B9A -102.3(10)
B6A C1A B3A B9A -67.8(12)
B5A C1A B3A B9A 3.2(13)
B4A C1A B3A B9A 40.3(8)
C3A C1A B3A B4A 111.6(10)
C2A C1A B3A B4A -142.6(8)
B6A C1A B3A B4A -108.1(9)
B5A C1A B3A B4A -37.1(9)
B6A C2A B3A C1A -31.9(7)
B7A C2A B3A C1A -96.9(9)
B8A C2A B3A C1A -134.3(8)
Ir2 C2A B3A C1A 107.3(8)
C1A C2A B3A B8A 134.3(8)
B6A C2A B3A B8A 102.4(9)
B7A C2A B3A B8A 37.4(8)
Ir2 C2A B3A B8A -118.4(8)
C1A C2A B3A B9A 95.9(9)
B6A C2A B3A B9A 64.1(10)
B7A C2A B3A B9A -0.9(11)
B8A C2A B3A B9A -38.4(8)
Ir2 C2A B3A B9A -156.8(7)
C1A C2A B3A B4A 33.0(7)
B6A C2A B3A B4A 1.1(11)
B7A C2A B3A B4A -63.9(10)
B8A C2A B3A B4A -101.3(9)
Ir2 C2A B3A B4A 140.3(7)
C3A C1A B4A B5A 109.1(10)
C2A C1A B4A B5A -105.3(9)
B6A C1A B4A B5A -35.3(9)
B3A C1A B4A B5A -142.1(9)
C3A C1A B4A B10A 148.9(8)
C2A C1A B4A B10A -65.5(10)
B6A C1A B4A B10A 4.5(11)
B5A C1A B4A B10A 39.8(7)
B3A C1A B4A B10A -102.3(9)
C3A C1A B4A B9A -148.6(8)
C2A C1A B4A B9A -3.1(11)
B6A C1A B4A B9A 66.9(10)
B5A C1A B4A B9A 102.2(8)
B3A C1A B4A B9A -39.9(8)
C3A C1A B4A B3A -108.7(10)
C2A C1A B4A B3A 36.8(9)
B6A C1A B4A B3A 106.9(10)
B5A C1A B4A B3A 142.1(9)
B8A B3A B4A C1A -95.8(9)
C2A B3A B4A C1A -32.7(7)
B9A B3A B4A C1A -133.5(9)
C1A B3A B4A B5A 32.9(7)
B8A B3A B4A B5A -62.9(10)
C2A B3A B4A B5A 0.2(10)
B9A B3A B4A B5A -100.6(9)
C1A B3A B4A B10A 94.6(9)
B8A B3A B4A B10A -1.2(11)
C2A B3A B4A B10A 61.9(10)
B9A B3A B4A B10A -38.9(8)
C1A B3A B4A B9A 133.5(9)
B8A B3A B4A B9A 37.7(8)
C2A B3A B4A B9A 100.8(10)
C3A C1A B5A B10A -152.1(9)
C2A C1A B5A B10A 66.3(10)
B6A C1A B5A B10A 103.3(9)
B3A C1A B5A B10A -3.7(12)
B4A C1A B5A B10A -41.2(8)
C3A C1A B5A B11A 144.4(9)
C2A C1A B5A B11A 2.8(11)
B6A C1A B5A B11A 39.9(8)
B3A C1A B5A B11A -67.2(11)
B4A C1A B5A B11A -104.7(8)
C3A C1A B5A B6A 104.6(10)
C2A C1A B5A B6A -37.0(8)
B3A C1A B5A B6A -107.1(10)
B4A C1A B5A B6A -144.5(8)
C3A C1A B5A B4A -110.9(10)
C2A C1A B5A B4A 107.5(8)
B6A C1A B5A B4A 144.5(8)
B3A C1A B5A B4A 37.5(9)
B10A B4A B5A C1A -133.1(9)
B9A B4A B5A C1A -95.0(9)
B3A B4A B5A C1A -32.7(7)
C1A B4A B5A B10A 133.1(9)
B9A B4A B5A B10A 38.1(8)
B3A B4A B5A B10A 100.5(9)
C1A B4A B5A B11A 95.9(9)
B10A B4A B5A B11A -37.2(8)
B9A B4A B5A B11A 0.9(11)
B3A B4A B5A B11A 63.2(10)
C1A B4A B5A B6A 31.3(7)
B10A B4A B5A B6A -101.8(9)
B9A B4A B5A B6A -63.7(10)
B3A B4A B5A B6A -1.4(11)
C3A C1A B6A C2A 107.1(9)
B5A C1A B6A C2A -141.6(8)
B3A C1A B6A C2A -34.7(8)
B4A C1A B6A C2A -106.5(9)
C3A C1A B6A B7A 147.2(9)
C2A C1A B6A B7A 40.1(7)
B5A C1A B6A B7A -101.5(9)
B3A C1A B6A B7A 5.3(12)
B4A C1A B6A B7A -66.4(11)
C3A C1A B6A B5A -111.3(9)
C2A C1A B6A B5A 141.6(8)
B3A C1A B6A B5A 106.8(9)
B4A C1A B6A B5A 35.1(8)
C3A C1A B6A B11A -150.3(9)
C2A C1A B6A B11A 102.6(9)
B5A C1A B6A B11A -39.0(7)
B3A C1A B6A B11A 67.8(11)
B4A C1A B6A B11A -3.9(11)
B7A C2A B6A C1A 133.9(8)
B8A C2A B6A C1A 96.1(9)
B3A C2A B6A C1A 31.9(7)
Ir2 C2A B6A C1A -108.9(7)
C1A C2A B6A B7A -133.9(8)
B8A C2A B6A B7A -37.7(9)
B3A C2A B6A B7A -102.0(9)
Ir2 C2A B6A B7A 117.2(8)
C1A C2A B6A B5A -33.9(7)
B7A C2A B6A B5A 100.0(9)
B8A C2A B6A B5A 62.3(10)
B3A C2A B6A B5A -2.0(11)
Ir2 C2A B6A B5A -142.8(7)
C1A C2A B6A B11A -96.2(9)
B7A C2A B6A B11A 37.7(8)
B8A C2A B6A B11A -0.1(12)
B3A C2A B6A B11A -64.3(10)
Ir2 C2A B6A B11A 154.9(7)
B10A B5A B6A C1A -96.3(9)
B11A B5A B6A C1A -134.7(8)
B4A B5A B6A C1A -31.8(7)
C1A B5A B6A C2A 33.9(7)
B10A B5A B6A C2A -62.4(10)
B11A B5A B6A C2A -100.8(9)
B4A B5A B6A C2A 2.1(11)
C1A B5A B6A B7A 96.9(9)
B10A B5A B6A B7A 0.6(11)
B11A B5A B6A B7A -37.8(8)
B4A B5A B6A B7A 65.1(10)
C1A B5A B6A B11A 134.7(8)
B10A B5A B6A B11A 38.4(8)
B4A B5A B6A B11A 102.9(9)
C1A C2A B7A B6A 40.0(7)
B8A C2A B7A B6A 139.1(9)
B3A C2A B7A B6A 102.2(9)
Ir2 C2A B7A B6A -103.4(9)
C1A C2A B7A B11A 2.3(10)
B6A C2A B7A B11A -37.6(8)
B8A C2A B7A B11A 101.5(9)
B3A C2A B7A B11A 64.6(10)
Ir2 C2A B7A B11A -141.0(7)
C1A C2A B7A B8A -99.1(9)
B6A C2A B7A B8A -139.1(9)
B3A C2A B7A B8A -36.8(9)
Ir2 C2A B7A B8A 117.5(9)
C1A C2A B7A B12A -60.7(10)
B6A C2A B7A B12A -100.7(10)
B8A C2A B7A B12A 38.4(8)
B3A C2A B7A B12A 1.6(11)
Ir2 C2A B7A B12A 155.9(7)
C1A B6A B7A C2A -39.5(8)
B5A B6A B7A C2A -100.8(9)
B11A B6A B7A C2A -138.0(9)
C1A B6A B7A B11A 98.5(9)
C2A B6A B7A B11A 138.0(9)
B5A B6A B7A B11A 37.2(8)
C1A B6A B7A B8A -3.2(11)
C2A B6A B7A B8A 36.3(8)
B5A B6A B7A B8A -64.5(10)
B11A B6A B7A B8A -101.7(10)
C1A B6A B7A B12A 60.1(10)
C2A B6A B7A B12A 99.6(9)
B5A B6A B7A B12A -1.2(11)
B11A B6A B7A B12A -38.4(8)
C1A C2A B8A B3A -39.6(8)
B6A C2A B8A B3A -101.8(9)
B7A C2A B8A B3A -139.3(9)
Ir2 C2A B8A B3A 106.7(9)
C1A C2A B8A B7A 99.7(9)
B6A C2A B8A B7A 37.5(9)
B3A C2A B8A B7A 139.3(9)
Ir2 C2A B8A B7A -114.0(10)
C1A C2A B8A B9A -1.2(10)
B6A C2A B8A B9A -63.4(11)
B7A C2A B8A B9A -100.9(9)
B3A C2A B8A B9A 38.4(8)
Ir2 C2A B8A B9A 145.1(8)
C1A C2A B8A B12A 61.3(10)
B6A C2A B8A B12A -0.8(12)
B7A C2A B8A B12A -38.4(9)
B3A C2A B8A B12A 100.9(10)
Ir2 C2A B8A B12A -152.4(8)
C1A B3A B8A C2A 38.7(8)
B9A B3A B8A C2A 137.3(9)
B4A B3A B8A C2A 100.0(9)
C1A B3A B8A B7A 2.6(11)
C2A B3A B8A B7A -36.1(8)
B9A B3A B8A B7A 101.1(9)
B4A B3A B8A B7A 63.8(11)
C1A B3A B8A B9A -98.5(9)
C2A B3A B8A B9A -137.3(9)
B4A B3A B8A B9A -37.3(8)
C1A B3A B8A B12A -60.8(11)
C2A B3A B8A B12A -99.5(9)
B9A B3A B8A B12A 37.8(8)
B4A B3A B8A B12A 0.5(11)
B6A B7A B8A C2A -36.2(8)
B11A B7A B8A C2A -100.0(9)
B12A B7A B8A C2A -136.6(9)
C2A B7A B8A B3A 36.6(8)
B6A B7A B8A B3A 0.4(12)
B11A B7A B8A B3A -63.4(10)
B12A B7A B8A B3A -100.0(10)
C2A B7A B8A B9A 100.6(9)
B6A B7A B8A B9A 64.3(10)
B11A B7A B8A B9A 0.5(10)
B12A B7A B8A B9A -36.1(8)
C2A B7A B8A B12A 136.6(9)
B6A B7A B8A B12A 100.4(10)
B11A B7A B8A B12A 36.6(8)
C1A B3A B9A B12A 60.3(11)
B8A B3A B9A B12A -38.1(8)
C2A B3A B9A B12A -0.1(11)
B4A B3A B9A B12A 100.1(9)
C1A B3A B9A B8A 98.4(10)
C2A B3A B9A B8A 38.0(8)
B4A B3A B9A B8A 138.2(9)
C1A B3A B9A B4A -39.8(8)
B8A B3A B9A B4A -138.2(9)
C2A B3A B9A B4A -100.2(9)
C1A B3A B9A B10A -1.3(12)
B8A B3A B9A B10A -99.7(10)
C2A B3A B9A B10A -61.8(11)
B4A B3A B9A B10A 38.5(8)
C2A B8A B9A B12A 98.9(9)
B3A B8A B9A B12A 137.3(9)
B7A B8A B9A B12A 36.3(8)
C2A B8A B9A B3A -38.3(8)
B7A B8A B9A B3A -100.9(9)
B12A B8A B9A B3A -137.3(9)
C2A B8A B9A B4A -0.6(11)
B3A B8A B9A B4A 37.7(8)
B7A B8A B9A B4A -63.2(10)
B12A B8A B9A B4A -99.5(9)
C2A B8A B9A B10A 62.2(10)
B3A B8A B9A B10A 100.5(9)
B7A B8A B9A B10A -0.4(10)
B12A B8A B9A B10A -36.8(8)
C1A B4A B9A B12A -61.5(10)
B5A B4A B9A B12A -1.3(11)
B10A B4A B9A B12A 36.1(8)
B3A B4A B9A B12A -100.5(10)
C1A B4A B9A B3A 39.0(8)
B5A B4A B9A B3A 99.2(9)
B10A B4A B9A B3A 136.5(9)
C1A B4A B9A B8A 2.1(10)
B5A B4A B9A B8A 62.3(10)
B10A B4A B9A B8A 99.6(9)
B3A B4A B9A B8A -36.9(8)
C1A B4A B9A B10A -97.5(9)
B5A B4A B9A B10A -37.3(8)
B3A B4A B9A B10A -136.5(9)
C1A B5A B10A B12A -60.5(10)
B11A B5A B10A B12A 38.4(8)
B6A B5A B10A B12A 0.2(11)
B4A B5A B10A B12A -101.1(9)
C1A B5A B10A B11A -98.9(9)
B6A B5A B10A B11A -38.2(8)
B4A B5A B10A B11A -139.5(9)
C1A B5A B10A B4A 40.5(8)
B11A B5A B10A B4A 139.5(9)
B6A B5A B10A B4A 101.3(9)
C1A B5A B10A B9A 2.6(11)
B11A B5A B10A B9A 101.5(10)
B6A B5A B10A B9A 63.4(11)
B4A B5A B10A B9A -37.9(8)
C1A B4A B10A B12A 61.1(10)
B5A B4A B10A B12A 100.6(9)
B9A B4A B10A B12A -36.8(8)
B3A B4A B10A B12A 1.5(11)
C1A B4A B10A B5A -39.4(7)
B9A B4A B10A B5A -137.4(9)
B3A B4A B10A B5A -99.1(9)
C1A B4A B10A B11A -3.1(10)
B5A B4A B10A B11A 36.3(8)
B9A B4A B10A B11A -101.1(9)
B3A B4A B10A B11A -62.8(10)
C1A B4A B10A B9A 98.0(9)
B5A B4A B10A B9A 137.4(9)
B3A B4A B10A B9A 38.3(8)
B3A B9A B10A B12A 99.6(10)
B8A B9A B10A B12A 37.5(8)
B4A B9A B10A B12A 138.7(9)
B12A B9A B10A B5A -100.4(9)
B3A B9A B10A B5A -0.8(12)
B8A B9A B10A B5A -62.9(11)
B4A B9A B10A B5A 38.3(8)
B12A B9A B10A B11A -37.4(8)
B3A B9A B10A B11A 62.3(11)
B8A B9A B10A B11A 0.2(10)
B4A B9A B10A B11A 101.3(9)
B12A B9A B10A B4A -138.7(9)
B3A B9A B10A B4A -39.1(9)
B8A B9A B10A B4A -101.2(9)
C1A B5A B11A B10A 99.3(8)
B6A B5A B11A B10A 137.9(9)
B4A B5A B11A B10A 37.1(8)
C1A B5A B11A B7A -1.1(10)
B10A B5A B11A B7A -100.4(9)
B6A B5A B11A B7A 37.4(8)
B4A B5A B11A B7A -63.4(10)
C1A B5A B11A B6A -38.6(7)
B10A B5A B11A B6A -137.9(9)
B4A B5A B11A B6A -100.8(9)
C1A B5A B11A B12A 62.1(10)
B10A B5A B11A B12A -37.2(8)
B6A B5A B11A B12A 100.6(9)
B4A B5A B11A B12A -0.2(11)
B12A B10A B11A B5A -137.2(8)
B4A B10A B11A B5A -36.7(8)
B9A B10A B11A B5A -100.2(9)
B12A B10A B11A B7A -36.9(7)
B5A B10A B11A B7A 100.3(8)
B4A B10A B11A B7A 63.6(10)
B9A B10A B11A B7A 0.1(10)
B12A B10A B11A B6A -99.5(9)
B5A B10A B11A B6A 37.8(8)
B4A B10A B11A B6A 1.0(11)
B9A B10A B11A B6A -62.5(10)
B5A B10A B11A B12A 137.2(8)
B4A B10A B11A B12A 100.5(9)
B9A B10A B11A B12A 37.0(8)
C2A B7A B11A B5A -0.7(11)
B6A B7A B11A B5A -37.9(8)
B8A B7A B11A B5A 62.2(10)
B12A B7A B11A B5A 98.9(9)
C2A B7A B11A B10A -63.3(10)
B6A B7A B11A B10A -100.5(9)
B8A B7A B11A B10A -0.4(10)
B12A B7A B11A B10A 36.3(8)
C2A B7A B11A B6A 37.2(8)
B8A B7A B11A B6A 100.1(9)
B12A B7A B11A B6A 136.8(9)
C2A B7A B11A B12A -99.6(9)
B6A B7A B11A B12A -136.8(9)
B8A B7A B11A B12A -36.7(8)
C1A B6A B11A B5A 38.9(8)
C2A B6A B11A B5A 100.2(9)
B7A B6A B11A B5A 137.6(9)
C1A B6A B11A B10A 1.6(11)
C2A B6A B11A B10A 62.9(11)
B7A B6A B11A B10A 100.3(9)
B5A B6A B11A B10A -37.3(8)
C1A B6A B11A B7A -98.8(9)
C2A B6A B11A B7A -37.5(8)
B5A B6A B11A B7A -137.6(9)
C1A B6A B11A B12A -60.4(10)
C2A B6A B11A B12A 0.9(11)
B7A B6A B11A B12A 38.4(8)
B5A B6A B11A B12A -99.2(9)
B5A B10A B12A B9A 100.8(9)
B11A B10A B12A B9A 138.7(8)
B4A B10A B12A B9A 36.8(8)
B5A B10A B12A B11A -37.9(8)
B4A B10A B12A B11A -101.9(9)
B9A B10A B12A B11A -138.7(8)
B5A B10A B12A B7A -1.0(11)
B11A B10A B12A B7A 36.9(8)
B4A B10A B12A B7A -64.9(11)
B9A B10A B12A B7A -101.8(9)
B5A B10A B12A B8A 62.7(11)
B11A B10A B12A B8A 100.7(9)
B4A B10A B12A B8A -1.2(11)
B9A B10A B12A B8A -38.1(8)
B3A B9A B12A B10A -100.4(9)
B8A B9A B12A B10A -137.9(8)
B4A B9A B12A B10A -36.5(8)
B3A B9A B12A B11A -62.8(11)
B8A B9A B12A B11A -100.2(9)
B4A B9A B12A B11A 1.2(11)
B10A B9A B12A B11A 37.6(8)
B3A B9A B12A B7A 1.1(12)
B8A B9A B12A B7A -36.4(8)
B4A B9A B12A B7A 65.0(11)
B10A B9A B12A B7A 101.5(9)
B3A B9A B12A B8A 37.5(8)
B4A B9A B12A B8A 101.4(9)
B10A B9A B12A B8A 137.9(8)
B5A B11A B12A B10A 37.5(8)
B7A B11A B12A B10A 138.8(9)
B6A B11A B12A B10A 100.8(9)
B5A B11A B12A B9A -0.6(11)
B10A B11A B12A B9A -38.1(8)
B7A B11A B12A B9A 100.7(9)
B6A B11A B12A B9A 62.7(11)
B5A B11A B12A B7A -101.3(9)
B10A B11A B12A B7A -138.8(9)
B6A B11A B12A B7A -38.0(8)
B5A B11A B12A B8A -64.8(11)
B10A B11A B12A B8A -102.2(9)
B7A B11A B12A B8A 36.5(8)
B6A B11A B12A B8A -1.5(12)
C2A B7A B12A B10A 63.8(11)
B6A B7A B12A B10A 1.4(11)
B11A B7A B12A B10A -37.2(8)
B8A B7A B12A B10A 102.0(9)
C2A B7A B12A B9A -1.6(12)
B6A B7A B12A B9A -64.1(11)
B11A B7A B12A B9A -102.7(10)
B8A B7A B12A B9A 36.5(8)
C2A B7A B12A B11A 101.0(9)
B6A B7A B12A B11A 38.6(8)
B8A B7A B12A B11A 139.2(9)
C2A B7A B12A B8A -38.2(8)
B6A B7A B12A B8A -100.6(9)
B11A B7A B12A B8A -139.2(9)
C2A B8A B12A B10A -62.9(11)
B3A B8A B12A B10A 0.5(12)
B7A B8A B12A B10A -100.8(9)
B9A B8A B12A B10A 38.7(8)
C2A B8A B12A B9A -101.5(9)
B3A B8A B12A B9A -38.2(8)
B7A B8A B12A B9A -139.5(9)
C2A B8A B12A B11A 1.4(12)
B3A B8A B12A B11A 64.8(11)
B7A B8A B12A B11A -36.5(8)
B9A B8A B12A B11A 103.0(10)
C2A B8A B12A B7A 37.9(8)
B3A B8A B12A B7A 101.3(9)
B9A B8A B12A B7A 139.5(9)
N3A C4A C11A C12A 115.3(11)
C5A C4A C11A C12A -67.7(16)
N3A C4A C11A C16A -63.1(13)
C5A C4A C11A C16A 113.9(13)
C16A C11A C12A C13A -1.4(16)
C4A C11A C12A C13A -179.8(10)
C11A C12A C13A C14A 1.9(16)
C12A C13A C14A C15A -1.7(17)
C13A C14A C15A C16A 1.0(18)
C12A C11A C16A C15A 0.7(15)
C4A C11A C16A C15A 179.1(10)
C14A C15A C16A C11A -0.5(17)
C25A C21A C22A C27A 178.1(12)
C26A C21A C22A C27A -6.7(19)
Ir2 C21A C22A C27A 121.6(13)
C25A C21A C22A C23A -3.2(12)
C26A C21A C22A C23A 172.0(10)
Ir2 C21A C22A C23A -59.7(7)
C25A C21A C22A Ir2 56.5(7)
C26A C21A C22A Ir2 -128.3(11)
C21A C22A C23A C24A -0.5(12)
C27A C22A C23A C24A 178.2(11)
Ir2 C22A C23A C24A -62.9(7)
C21A C22A C23A C28A -176.5(10)
C27A C22A C23A C28A 2.3(18)
Ir2 C22A C23A C28A 121.1(11)
C21A C22A C23A Ir2 62.4(8)
C27A C22A C23A Ir2 -118.9(12)
C22A C23A C24A C25A 4.0(12)
C28A C23A C24A C25A 179.9(10)
Ir2 C23A C24A C25A -60.1(7)
C22A C23A C24A C29A -171.3(10)
C28A C23A C24A C29A 4.6(18)
Ir2 C23A C24A C29A 124.5(11)
C22A C23A C24A Ir2 64.2(7)
C28A C23A C24A Ir2 -119.9(11)
C23A C24A C25A C21A -6.0(11)
C29A C24A C25A C21A 169.6(9)
Ir2 C24A C25A C21A -67.3(7)
C23A C24A C25A C30A -167.1(10)
C29A C24A C25A C30A 8.4(16)
Ir2 C24A C25A C30A 131.6(10)
C23A C24A C25A Ir2 61.3(7)
C29A C24A C25A Ir2 -123.1(10)
C22A C21A C25A C24A 5.6(11)
C26A C21A C25A C24A -169.6(10)
Ir2 C21A C25A C24A 65.0(7)
C22A C21A C25A C30A 166.5(10)
C26A C21A C25A C30A -8.8(17)
Ir2 C21A C25A C30A -134.1(11)
C22A C21A C25A Ir2 -59.4(8)
C26A C21A C25A Ir2 125.3(10)
